data_4129938
loop_
_publ_author_name
'Movsisyan, Levon D.'
'Franz, Michael'
'Hampel, Frank'
'Thompson, Amber L.'
'Tykwinski, Rik R.'
'Anderson, Harry L.'

_publ_section_title
;
 Polyyne Rotaxanes: Stabilization by Encapsulation.
;
_journal_issue 4
_journal_name_full 'Journal of the American Chemical Society'
_journal_page_first 1366
_journal_page_last 1376
_journal_paper_doi 10.1021/jacs.5b12049
_journal_volume 138
_journal_year 2016
_chemical_formula_moiety 'C98 H126, C34 H34 N2 O2, C H4 O'
_chemical_formula_sum 'C133 H164 N2 O3'
_chemical_formula_weight 1838.78
_chemical_melting_point ?
_space_group_IT_number 2
_space_group_name_Hall '-P 1'
_space_group_name_H-M_alt 'P -1'
_symmetry_cell_setting triclinic
_symmetry_space_group_name_Hall '-P 1'
_symmetry_space_group_name_H-M 'P -1'
_atom_sites_solution_hydrogens difmap
_atom_sites_solution_primary other
_audit_creation_date 2014-09-18
_audit_creation_method CRYSTALS_ver_14.61
_cell_angle_alpha 100.076(2)
_cell_angle_beta 100.2443(19)
_cell_angle_gamma 103.903(2)
_cell_formula_units_Z 2
_cell_length_a 15.8380(3)
_cell_length_b 18.8583(5)
_cell_length_c 22.3857(5)
_cell_measurement_reflns_used 31858
_cell_measurement_temperature 100
_cell_measurement_theta_max 26
_cell_measurement_theta_min 2
_cell_volume 6218.7(3)
_computing_cell_refinement 'CrysAlisPro, (Agilent, 2011)'
_computing_data_collection 'CrystalClear-SM Expert 2.0 r4 (Rigaku, 2009)'
_computing_data_reduction 'CrysAlisPro, (Agilent, 2011)'
_computing_molecular_graphics 'CAMERON (Watkin et al., 1996)'
_computing_publication_material 'CRYSTALS (Betteridge et al., 2003)'
_computing_structure_refinement 'CRYSTALS (Betteridge et al., 2003)'
_computing_structure_solution 'Superflip (Palatinus & Chapuis, 2007)'
_diffrn_ambient_temperature 100
_diffrn_detector CCD
_diffrn_measured_fraction_theta_full 0.963
_diffrn_measured_fraction_theta_max 0.852
_diffrn_measurement_device 'CrystalLogic Kappa (3 circle)'
_diffrn_measurement_device_type 'Rigaku Saturn724+ (2x2 bin mode)'
_diffrn_measurement_method 'profile data from \w-scans'
_diffrn_radiation_monochromator Synchrotron
_diffrn_radiation_type Synchrotron
_diffrn_radiation_wavelength 0.68890
_diffrn_reflns_av_R_equivalents 0.031
_diffrn_reflns_limit_h_max 20
_diffrn_reflns_limit_h_min -20
_diffrn_reflns_limit_k_max 24
_diffrn_reflns_limit_k_min -24
_diffrn_reflns_limit_l_max 29
_diffrn_reflns_limit_l_min 0
_diffrn_reflns_number 80118
_diffrn_reflns_theta_full 24.370
_diffrn_reflns_theta_max 26.867
_diffrn_reflns_theta_min 1.466
_diffrn_source Synchrotron
_diffrn_standards_number 0
_exptl_absorpt_coefficient_mu 0.057
_exptl_absorpt_correction_T_max 1.00
_exptl_absorpt_correction_T_min 0.90
_exptl_absorpt_correction_type multi-scan
_exptl_absorpt_process_details 'CrysAlisPro, (Agilent, 2011)'
_exptl_crystal_colour clear_pale_yellow
_exptl_crystal_density_diffrn 0.982
_exptl_crystal_density_meas ?
_exptl_crystal_density_method 'not measured'
_exptl_crystal_description lath
_exptl_crystal_F_000 2000.000
_exptl_crystal_size_max 0.060
_exptl_crystal_size_mid 0.020
_exptl_crystal_size_min 0.020
_platon_squeeze_details
;
The discrete Fourier transform of the void region were treated as 
contributions to the A and B parts of the calculated structure factors.
;
_refine_diff_density_max 1.33
_refine_diff_density_min -0.95
_refine_ls_extinction_method None
_refine_ls_goodness_of_fit_ref 1.0257
_refine_ls_hydrogen_treatment constr
_refine_ls_matrix_type full
_refine_ls_number_parameters 1869
_refine_ls_number_reflns 24960
_refine_ls_number_restraints 3948
_refine_ls_R_factor_all 0.1356
_refine_ls_R_factor_gt 0.1200
_refine_ls_shift/su_max 0.0017635
_refine_ls_shift/su_mean 0.0000729
_refine_ls_structure_factor_coef Fsqd
_refine_ls_weighting_details
;
 Method, part 1, Chebychev polynomial, (Watkin, 1994, Prince, 1982) 
 [weight] = 1.0/[A~0~*T~0~(x)+A~1~*T~1~(x) ... +A~n-1~]*T~n-1~(x)] 
 where A~i~ are the Chebychev coefficients listed below and x= Fcalc/Fmax 
 Method = Robust Weighting (Prince, 1982) 
 W = [weight] * [1-(deltaF/6*sigmaF)^2^]^2^ 
 A~i~ are: 
 0.236E+04 0.367E+04 0.186E+04 455. 
;
_refine_ls_weighting_scheme calc
_refine_ls_wR_factor_all 0.2457
_refine_ls_wR_factor_gt 0.2296
_refine_ls_wR_factor_ref 0.2455
_reflns_limit_h_max 20
_reflns_limit_h_min -20
_reflns_limit_k_max 24
_reflns_limit_k_min -24
_reflns_limit_l_max 29
_reflns_limit_l_min 0
_reflns_number_gt 20255
_reflns_number_total 25052
_reflns_threshold_expression I>2.0\s(I)
_oxford_diffrn_Wilson_B_factor 4.00
_oxford_diffrn_Wilson_scale 0.18
_oxford_refine_ls_r_factor_ref 0.1356
_oxford_refine_ls_scale 4.78(6)
_oxford_reflns_number_all 24966
_oxford_reflns_threshold_expression_ref I>-3.0\s(I)
_oxford_structure_analysis_title DIA0201
_cod_data_source_file ja5b12049_si_002.cif
_cod_data_source_block 2c-M6
_cod_depositor_comments
;
The following automatic conversions were performed:

data item '_chemical_melting_point' value 'not measured' was changed
to '?' -- the value is undefined or not given.

data item '_atom_sites_solution_primary' value 'Other' was changed to
'other' in accordance with the
/home/saulius/struct/COD-crude-data/automatic-downloads/DataCite-retrospective/ACS/depositions/lib/dictionaries/cif_core.dic
dictionary named 'cif_core.dic' version 2.4.2 last updated on
2011-04-26.

data item '_exptl_crystal_density_meas' value 'not measured' was
changed to '?' -- the value is perceived as not measured.

Automatic conversion script
Id: cif_fix_values 6909 2019-04-08 15:41:33Z antanas 
;
_cod_original_cell_volume 6218.71(14)
_cod_original_sg_symbol_H-M 'P -1 '
_cod_database_code 4129938

loop_
_symmetry_equiv_pos_as_xyz
x,y,z
-x,-y,-z

loop_
_atom_site_label
_atom_site_type_symbol
_atom_site_fract_x
_atom_site_fract_y
_atom_site_fract_z
_atom_site_U_iso_or_equiv
_atom_site_occupancy
_atom_site_adp_type
_atom_site_refinement_flags_posn
_atom_site_refinement_flags_adp
_atom_site_refinement_flags_occupancy
_atom_site_disorder_assembly
_atom_site_disorder_group
C1 C -0.3131(2) 1.24545(18) 0.60559(13) 0.0374 1.0000 Uani . . . . .
C2 C -0.2849(2) 1.19129(18) 0.63938(13) 0.0375 1.0000 Uani . . . . .
C3 C -0.2608(2) 1.14783(19) 0.66679(14) 0.0389 1.0000 Uani . . . . .
C4 C -0.2267(2) 1.1006(2) 0.69655(15) 0.0431 1.0000 Uani . . . . .
C5 C -0.1881(2) 1.0625(2) 0.72285(15) 0.0426 1.0000 Uani . . . . .
C6 C -0.1345(2) 1.0258(2) 0.75151(16) 0.0444 1.0000 Uani . . . . .
C7 C -0.0787(2) 1.0002(2) 0.77599(16) 0.0451 1.0000 Uani . . . . .
C8 C -0.0113(3) 0.97509(19) 0.80318(16) 0.0450 1.0000 Uani . . . . .
C9 C 0.0497(3) 0.95329(19) 0.82490(16) 0.0451 1.0000 Uani . . . . .
C10 C 0.1165(2) 0.92484(19) 0.84949(15) 0.0427 1.0000 Uani . . . . .
C11 C 0.1716(2) 0.89555(18) 0.86995(14) 0.0413 1.0000 Uani . . . . .
C12 C 0.2288(2) 0.85852(17) 0.89447(13) 0.0377 1.0000 Uani . . . . .
C13 C 0.2698(2) 0.82002(17) 0.91701(12) 0.0355 1.0000 Uani . . . . .
C14 C 0.3085(2) 0.76980(16) 0.94954(12) 0.0316 1.0000 Uani . . . . .
C21 C -0.3586(2) 1.29186(18) 0.64775(14) 0.0372 1.0000 Uani . . . . .
C22 C -0.3322(2) 1.37021(19) 0.66332(16) 0.0431 1.0000 Uani . . . . .
C23 C -0.3758(2) 1.41024(16) 0.70028(16) 0.0497 1.0000 Uani D . . . .
C24 C -0.4473(2) 1.36984(19) 0.71946(16) 0.0430 1.0000 Uani . . . . .
C25 C -0.4750(2) 1.29246(19) 0.70517(14) 0.0403 1.0000 Uani . . . . .
C26 C -0.4290(2) 1.25400(18) 0.66926(14) 0.0375 1.0000 Uani . . . . .
C27 C -0.34242(17) 1.49641(12) 0.71781(13) 0.0620 1.0000 Uani D . . . .
C28 C -0.2425(3) 1.5222(2) 0.7447(3) 0.0715 0.810(7) Uani D . P 2 1
C29 C -0.3623(4) 1.5280(2) 0.6610(2) 0.0823 0.810(7) Uani D . P 2 1
C30 C -0.3888(4) 1.5285(2) 0.7668(3) 0.0769 0.810(7) Uani D . P 2 1
C31 C -0.5539(2) 1.2475(2) 0.72597(16) 0.0456 1.0000 Uani . . . . .
C32 C -0.5954(3) 1.2983(2) 0.76565(19) 0.0594 1.0000 Uani . . . . .
C33 C -0.5234(3) 1.1958(2) 0.76560(17) 0.0521 1.0000 Uani . . . . .
C34 C -0.6264(2) 1.2006(2) 0.66776(16) 0.0504 1.0000 Uani . . . . .
C41 C -0.3793(2) 1.2020(2) 0.54335(14) 0.0403 1.0000 Uani . . . . .
C42 C -0.4525(2) 1.2246(2) 0.51963(15) 0.0454 1.0000 Uani . . . . .
C43 C -0.5099(2) 1.1856(2) 0.46227(15) 0.0554 1.0000 Uani D . . . .
C44 C -0.4907(3) 1.1247(3) 0.42920(16) 0.0590 1.0000 Uani . . . . .
C45 C -0.4184(2) 1.0992(2) 0.45165(15) 0.0583 1.0000 Uani D . . . .
C46 C -0.3626(2) 1.1400(2) 0.50896(15) 0.0464 1.0000 Uani . . . . .
C47 C -0.59056(17) 1.21210(17) 0.43675(12) 0.0674 1.0000 Uani D . . . .
C48 C -0.6420(4) 1.2265(5) 0.4868(2) 0.0636 0.699(13) Uani D . P 3 1
C49 C -0.6540(4) 1.1526(4) 0.3811(3) 0.1014 0.699(13) Uani D . P 3 1
C50 C -0.5602(3) 1.2838(4) 0.4157(4) 0.0770 0.699(13) Uani D . P 3 1
C51 C -0.3965(2) 1.02930(18) 0.41822(12) 0.0786 1.0000 Uani D . . . .
C52 C -0.4636(4) 0.9931(3) 0.3566(2) 0.0891 0.746(6) Uani D . P 4 1
C53 C -0.3038(3) 1.0508(3) 0.4055(3) 0.0915 0.746(6) Uani D . P 4 1
C54 C -0.3993(4) 0.9710(3) 0.4590(2) 0.0836 0.746(6) Uani D . P 4 1
C61 C -0.2273(7) 1.2958(5) 0.5926(5) 0.0423 0.303(5) Uani D . P 5 1
C62 C -0.2282(5) 1.3069(5) 0.5326(4) 0.0459 0.303(5) Uani D . P 5 1
C63 C -0.1543(5) 1.3527(4) 0.5187(3) 0.0560 0.303(5) Uani D . P 5 1
C64 C -0.0797(5) 1.3900(5) 0.5670(4) 0.0588 0.303(5) Uani D . P 5 1
C65 C -0.0773(7) 1.3818(5) 0.6284(4) 0.0568 0.303(5) Uani D . P 5 1
C66 C -0.1510(9) 1.3345(6) 0.6401(3) 0.0492 0.303(5) Uani D . P 5 1
C67 C -0.1588(5) 1.3699(4) 0.4535(3) 0.0780 0.303(5) Uani D . P 5 1
C68 C -0.2414(7) 1.3172(5) 0.4073(4) 0.0919 0.303(5) Uani D . P 5 1
C69 C -0.0768(7) 1.3602(8) 0.4302(5) 0.0864 0.303(5) Uani D . P 5 1
C70 C -0.1626(9) 1.4503(5) 0.4558(5) 0.0914 0.303(5) Uani D . P 5 1
C71 C 0.0060(6) 1.4267(6) 0.6807(4) 0.0604 0.303(5) Uani D . P 5 1
C72 C 0.0102(9) 1.5095(6) 0.6952(6) 0.0610 0.303(5) Uani D . P 5 1
C73 C 0.0911(7) 1.4187(10) 0.6609(7) 0.0640 0.303(5) Uani D . P 5 1
C74 C 0.0026(10) 1.3980(8) 0.7402(4) 0.0591 0.303(5) Uani D . P 5 1
C81 C 0.2383(2) 0.73299(15) 0.98235(13) 0.0319 1.0000 Uani . . . . .
C82 C 0.2614(2) 0.72594(15) 1.04313(13) 0.0316 1.0000 Uani . . . . .
C83 C 0.19864(19) 0.68580(15) 1.07045(13) 0.0319 1.0000 Uani . . . . .
C84 C 0.1119(2) 0.65307(16) 1.03503(14) 0.0351 1.0000 Uani . . . . .
C85 C 0.0864(2) 0.66053(17) 0.97375(14) 0.0359 1.0000 Uani . . . . .
C86 C 0.1501(2) 0.70033(16) 0.94827(13) 0.0364 1.0000 Uani . . . . .
C87 C 0.2301(2) 0.67815(18) 1.13745(13) 0.0386 1.0000 Uani . . . . .
C88 C 0.2697(3) 0.75703(19) 1.18040(14) 0.0455 1.0000 Uani . . . . .
C89 C 0.3019(2) 0.6360(2) 1.13818(15) 0.0465 1.0000 Uani . . . . .
C90 C 0.1544(3) 0.6350(3) 1.16175(17) 0.0565 1.0000 Uani . . . . .
C91 C -0.0090(2) 0.62388(19) 0.93298(17) 0.0469 1.0000 Uani . . . . .
C92 C -0.0718(2) 0.5819(2) 0.96743(19) 0.0585 1.0000 Uani . . . . .
C93 C -0.0477(3) 0.6853(2) 0.9123(2) 0.0690 1.0000 Uani . . . . .
C94 C -0.0044(3) 0.5685(2) 0.87558(17) 0.0547 1.0000 Uani . . . . .
C101 C 0.3968(2) 0.81683(16) 0.99652(13) 0.0348 1.0000 Uani . . . . .
C102 C 0.3979(2) 0.88236(16) 1.03667(13) 0.0361 1.0000 Uani . . . . .
C103 C 0.4743(2) 0.92510(16) 1.08116(13) 0.0385 1.0000 Uani . . . . .
C104 C 0.5509(2) 0.90071(19) 1.08430(14) 0.0436 1.0000 Uani . . . . .
C105 C 0.5528(2) 0.83573(18) 1.04507(13) 0.0439 1.0000 Uani D . . . .
C106 C 0.4739(2) 0.79375(17) 1.00103(13) 0.0373 1.0000 Uani . . . . .
C107 C 0.4714(3) 0.99701(18) 1.12392(15) 0.0474 1.0000 Uani . . . . .
C108 C 0.4031(3) 0.9768(2) 1.16268(18) 0.0600 1.0000 Uani . . . . .
C109 C 0.4474(4) 1.0504(2) 1.08487(19) 0.0706 1.0000 Uani . . . . .
C110 C 0.5620(3) 1.0371(2) 1.1700(2) 0.0643 1.0000 Uani . . . . .
C111 C 0.63472(16) 0.80583(15) 1.04717(11) 0.0595 1.0000 Uani D . . . .
C112 C 0.7166(4) 0.8678(4) 1.0458(7) 0.0650 0.196(5) Uani D . P 6 1
C113 C 0.6183(5) 0.7410(6) 0.9914(4) 0.0721 0.196(5) Uani D . P 6 1
C114 C 0.6552(6) 0.7780(8) 1.1063(4) 0.0639 0.196(5) Uani D . P 6 1
C121 C 0.3269(2) 0.70805(16) 0.90258(13) 0.0344 1.0000 Uani . . . . .
C122 C 0.3186(2) 0.63758(17) 0.91519(14) 0.0382 1.0000 Uani . . . . .
C123 C 0.3438(2) 0.58290(16) 0.87680(15) 0.0517 1.0000 Uani D . . . .
C124 C 0.3766(3) 0.60132(19) 0.82639(17) 0.0504 1.0000 Uani . . . . .
C125 C 0.3833(2) 0.67081(18) 0.81168(13) 0.0487 1.0000 Uani D . . . .
C126 C 0.3594(2) 0.72425(17) 0.85126(14) 0.0376 1.0000 Uani . . . . .
C127 C 0.3310(2) 0.50617(13) 0.89380(13) 0.0713 1.0000 Uani D . . . .
C128 C 0.2317(3) 0.4708(2) 0.8919(3) 0.0763 0.743(5) Uani D . P 7 1
C129 C 0.3849(4) 0.5144(2) 0.9584(2) 0.0832 0.743(5) Uani D . P 7 1
C130 C 0.3606(4) 0.4533(2) 0.8484(2) 0.0838 0.743(5) Uani D . P 7 1
C131 C 0.42222(18) 0.69192(15) 0.75683(10) 0.0632 1.0000 Uani D . . . .
C132 C 0.3659(4) 0.7336(3) 0.7213(2) 0.0678 0.811(8) Uani D . P 8 1
C133 C 0.5171(3) 0.7423(3) 0.7803(2) 0.0939 0.811(8) Uani D . P 8 1
C134 C 0.4231(4) 0.6219(2) 0.71159(18) 0.0637 0.811(8) Uani D . P 8 1
C141 C 0.0960(5) 0.9781(3) 0.5414(3) 0.0465 0.416(3) Uani D . P 1 1
N142 N 0.0938(5) 1.0258(4) 0.5942(3) 0.0408 0.416(3) Uani D . P 1 1
C143 C 0.1227(5) 1.0997(4) 0.6000(3) 0.0404 0.416(3) Uani D . P 1 1
C144 C 0.1587(5) 1.1314(3) 0.5537(4) 0.0436 0.416(3) Uani D . P 1 1
C145 C 0.1616(5) 1.0812(4) 0.5009(3) 0.0495 0.416(3) Uani D . P 1 1
C146 C 0.1313(5) 1.0040(3) 0.4932(3) 0.0498 0.416(3) Uani D . P 1 1
C147 C 0.1359(5) 0.9537(4) 0.4407(3) 0.0473 0.416(3) Uani D . P 1 1
C148 C 0.1033(6) 0.8776(4) 0.4349(3) 0.0680 0.416(3) Uani D . P 1 1
C149 C 0.0672(5) 0.8509(3) 0.4817(3) 0.0513 0.416(3) Uani D . P 1 1
C150 C 0.0322(5) 0.7750(4) 0.4779(3) 0.0592 0.416(3) Uani D . P 1 1
C151 C -0.0075(5) 0.7485(4) 0.5232(4) 0.0653 0.416(3) Uani D . P 1 1
C152 C -0.0127(4) 0.8033(4) 0.5736(3) 0.0627 0.416(3) Uani D . P 1 1
N153 N 0.0231(5) 0.8769(4) 0.5797(3) 0.0482 0.416(3) Uani D . P 1 1
C154 C 0.0612(5) 0.9010(3) 0.5349(3) 0.0472 0.416(3) Uani D . P 1 1
C155 C 0.1176(5) 1.1448(3) 0.6600(3) 0.0420 0.416(3) Uani D . P 1 1
C156 C 0.1523(5) 1.2219(4) 0.6763(3) 0.0430 0.416(3) Uani D . P 1 1
C157 C 0.1499(5) 1.2644(3) 0.7318(3) 0.0570 0.416(3) Uani D . P 1 1
C158 C 0.1102(5) 1.2293(4) 0.7735(3) 0.0611 0.416(3) Uani D U P 1 1
C159 C 0.0743(5) 1.1518(4) 0.7586(3) 0.0520 0.416(3) Uani D . P 1 1
C160 C 0.0770(5) 1.1116(3) 0.7024(3) 0.0469 0.416(3) Uani D . P 1 1
C161 C -0.0636(5) 0.7811(3) 0.6186(3) 0.0635 0.416(3) Uani D . P 1 1
C162 C -0.0961(5) 0.8314(3) 0.6546(4) 0.0597 0.416(3) Uani D . P 1 1
C163 C -0.1424(5) 0.8120(4) 0.6975(4) 0.0659 0.416(3) Uani D . P 1 1
C164 C -0.1572(5) 0.7393(3) 0.7067(3) 0.0745 0.416(3) Uani D . P 1 1
C165 C -0.1245(5) 0.6884(3) 0.6725(3) 0.0821 0.416(3) Uani D . P 1 1
C166 C -0.0803(5) 0.7096(3) 0.6287(3) 0.0755 0.416(3) Uani D . P 1 1
O167 O 0.1075(4) 1.2710(5) 0.8297(3) 0.0773 0.416(3) Uani D U P 1 1
C168 C 0.0958(4) 1.2392(5) 0.8817(3) 0.0728 0.416(3) Uani D U P 1 1
C169 C -0.0038(4) 1.2117(5) 0.8798(4) 0.0655 0.416(3) Uani D U P 1 1
C170 C -0.0190(5) 1.1556(9) 0.9201(9) 0.0740 0.416(3) Uani D U P 1 1
C171 C -0.1142(5) 1.1289(5) 0.9288(4) 0.0812 0.416(3) Uani D U P 1 1
C172 C -0.1105(6) 1.0722(5) 0.9733(4) 0.1031 0.416(3) Uani D U P 1 1
C173 C -0.1896(5) 1.0092(4) 0.9336(6) 0.1195 0.416(3) Uani D U P 1 1
C174 C -0.1370(6) 0.9469(5) 0.9236(5) 0.1126 0.416(3) Uani D U P 1 1
C175 C -0.2058(4) 0.8771(5) 0.8778(5) 0.0767 0.416(3) Uani D U P 1 1
C176 C -0.1675(4) 0.8203(4) 0.8419(3) 0.0661 0.416(3) Uani D U P 1 1
C177 C -0.2404(4) 0.7684(5) 0.7856(4) 0.0770 0.416(3) Uani D U P 1 1
O178 O -0.2032(4) 0.7186(4) 0.7505(3) 0.0838 0.416(3) Uani D U P 1 1
O201 O 0.1410(3) 0.9600(3) 0.70091(16) 0.1053 1.0000 Uani . . . . .
C202 C 0.2206(5) 1.0203(3) 0.7379(2) 0.0961 1.0000 Uani . . . . .
C241 C 0.0954(4) 0.9965(3) 0.5425(2) 0.0535 0.584(3) Uani D . P 1 2
N242 N 0.0900(4) 1.0376(3) 0.5972(2) 0.0507 0.584(3) Uani D . P 1 2
C243 C 0.1181(4) 1.1122(3) 0.6090(2) 0.0544 0.584(3) Uani D . P 1 2
C244 C 0.1568(4) 1.1511(3) 0.5672(3) 0.0650 0.584(3) Uani D . P 1 2
C245 C 0.1636(4) 1.1075(4) 0.5124(3) 0.0646 0.584(3) Uani D . P 1 2
C246 C 0.1337(4) 1.0298(3) 0.4983(2) 0.0593 0.584(3) Uani D . P 1 2
C247 C 0.1427(5) 0.9857(4) 0.4438(3) 0.0859 0.584(3) Uani D . P 1 2
C248 C 0.1109(4) 0.9086(4) 0.4316(2) 0.0831 0.584(3) Uani D . P 1 2
C249 C 0.0696(4) 0.8746(3) 0.4737(2) 0.0667 0.584(3) Uani D . P 1 2
C250 C 0.0345(4) 0.7969(3) 0.4632(3) 0.0747 0.584(3) Uani D . P 1 2
C251 C -0.0114(4) 0.7628(3) 0.5038(3) 0.0683 0.584(3) Uani D . P 1 2
C252 C -0.0196(3) 0.8114(3) 0.5573(2) 0.0550 0.584(3) Uani D . P 1 2
N253 N 0.0165(4) 0.8866(3) 0.5700(2) 0.0503 0.584(3) Uani D . P 1 2
C254 C 0.0600(4) 0.9182(3) 0.5291(2) 0.0581 0.584(3) Uani D . P 1 2
C255 C 0.1139(4) 1.1538(3) 0.6692(2) 0.0505 0.584(3) Uani D . P 1 2
C256 C 0.1732(3) 1.2239(3) 0.6977(3) 0.0606 0.584(3) Uani D . P 1 2
C257 C 0.1714(4) 1.2634(3) 0.7543(3) 0.0661 0.584(3) Uani D . P 1 2
C258 C 0.1102(3) 1.2330(3) 0.7853(2) 0.0635 0.584(3) Uani D U P 1 2
C259 C 0.0475(3) 1.1626(3) 0.7574(3) 0.0581 0.584(3) Uani D . P 1 2
C260 C 0.0518(3) 1.1251(3) 0.7012(3) 0.0497 0.584(3) Uani D . P 1 2
C261 C -0.0746(4) 0.7860(3) 0.6014(2) 0.0600 0.584(3) Uani D . P 1 2
C262 C -0.0661(4) 0.8313(3) 0.6594(3) 0.0728 0.584(3) Uani D . P 1 2
C263 C -0.1174(4) 0.8096(3) 0.7004(2) 0.0757 0.584(3) Uani D . P 1 2
C264 C -0.1810(4) 0.7398(2) 0.6831(2) 0.0672 0.584(3) Uani D . P 1 2
C265 C -0.1911(4) 0.6928(2) 0.6254(3) 0.0815 0.584(3) Uani D . P 1 2
C266 C -0.1385(4) 0.7166(3) 0.5858(2) 0.0771 0.584(3) Uani D . P 1 2
O267 O 0.1071(4) 1.2723(3) 0.8420(2) 0.0773 0.584(3) Uani D U P 1 2
C268 C 0.0312(4) 1.2495(4) 0.8652(3) 0.0767 0.584(3) Uani D U P 1 2
C269 C 0.0432(3) 1.1925(4) 0.9024(3) 0.0807 0.584(3) Uani D U P 1 2
C270 C -0.0441(4) 1.1575(6) 0.9184(6) 0.0798 0.584(3) Uani D U P 1 2
C271 C -0.0439(4) 1.0946(4) 0.9534(4) 0.0943 0.584(3) Uani D U P 1 2
C272 C -0.1425(4) 1.0646(4) 0.9596(3) 0.1032 0.584(3) Uani D U P 1 2
C273 C -0.1408(5) 0.9832(3) 0.9580(3) 0.1088 0.584(3) Uani D U P 1 2
C274 C -0.1964(6) 0.9491(4) 0.8885(3) 0.0939 0.584(3) Uani D U P 1 2
C275 C -0.1814(4) 0.8719(3) 0.8700(2) 0.0767 0.584(3) Uani D U P 1 2
C276 C -0.2301(5) 0.8260(4) 0.8043(3) 0.0873 0.584(3) Uani D U P 1 2
C277 C -0.2047(6) 0.7529(3) 0.7917(3) 0.0814 0.584(3) Uani D U P 1 2
O278 O -0.2351(3) 0.7170(3) 0.7238(2) 0.0762 0.584(3) Uani D U P 1 2
C328 C -0.2516(7) 1.5234(2) 0.7024(9) 0.0655 0.190(7) Uani D . P 2 2
C329 C -0.4081(7) 1.5298(2) 0.6819(7) 0.0655 0.190(7) Uani D . P 2 2
C330 C -0.3327(13) 1.5255(2) 0.7871(3) 0.0729 0.190(7) Uani D . P 2 2
C348 C -0.6134(7) 1.2621(8) 0.4891(3) 0.0783 0.301(13) Uani D . P 3 2
C349 C -0.6723(5) 1.1448(3) 0.4066(7) 0.0668 0.301(13) Uani D . P 3 2
C350 C -0.5705(5) 1.2563(8) 0.3882(6) 0.0733 0.301(13) Uani D . P 3 2
C352 C -0.3985(10) 1.0308(5) 0.3497(3) 0.0847 0.254(6) Uani D . P 4 2
C353 C -0.3048(6) 1.0267(5) 0.4491(5) 0.0803 0.254(6) Uani D . P 4 2
C354 C -0.4648(7) 0.9578(3) 0.4205(6) 0.0937 0.254(6) Uani D . P 4 2
C361 C -0.2332(3) 1.2988(3) 0.5950(3) 0.0458 0.697(5) Uani D . P 5 2
C362 C -0.2413(2) 1.3342(3) 0.54521(19) 0.0480 0.697(5) Uani D . P 5 2
C363 C -0.1708(3) 1.3904(2) 0.53879(16) 0.0544 0.697(5) Uani D . P 5 2
C364 C -0.0905(3) 1.4116(3) 0.5839(2) 0.0577 0.697(5) Uani D . P 5 2
C365 C -0.0793(3) 1.3760(3) 0.63377(19) 0.0526 0.697(5) Uani D . P 5 2
C366 C -0.1513(4) 1.3212(3) 0.63908(19) 0.0376 0.697(5) Uani D . P 5 2
C367 C -0.1774(2) 1.43019(17) 0.48449(14) 0.0707 0.697(5) Uani D . P 5 2
C368 C -0.2705(4) 1.4016(3) 0.4426(2) 0.0855 0.697(5) Uani D . P 5 2
C369 C -0.1099(4) 1.4159(3) 0.4451(2) 0.0798 0.697(5) Uani D . P 5 2
C370 C -0.1573(4) 1.5144(3) 0.5091(2) 0.0859 0.697(5) Uani D . P 5 2
C371 C 0.0101(3) 1.4074(3) 0.68267(18) 0.0606 0.697(5) Uani D . P 5 2
C372 C 0.0251(5) 1.4900(4) 0.7109(3) 0.0799 0.697(5) Uani D . P 5 2
C373 C 0.0877(4) 1.3992(5) 0.6528(3) 0.0662 0.697(5) Uani D . P 5 2
C374 C 0.0104(5) 1.3651(4) 0.7350(3) 0.0720 0.697(5) Uani D . P 5 2
C412 C 0.7127(3) 0.8563(3) 1.0993(2) 0.0900 0.804(5) Uani D . P 6 2
C413 C 0.6632(3) 0.8030(3) 0.9860(2) 0.0703 0.804(5) Uani D . P 6 2
C414 C 0.6134(3) 0.7266(3) 1.0589(2) 0.0671 0.804(5) Uani D . P 6 2
C428 C 0.2863(9) 0.5043(3) 0.9486(5) 0.0912 0.257(5) Uani D . P 7 2
C429 C 0.4215(4) 0.4903(4) 0.9120(6) 0.0861 0.257(5) Uani D . P 7 2
C430 C 0.2727(8) 0.4441(3) 0.8387(3) 0.0742 0.257(5) Uani D . P 7 2
C432 C 0.4104(12) 0.7669(6) 0.7474(6) 0.0684 0.189(8) Uani D . P 8 2
C433 C 0.5218(5) 0.6975(11) 0.7693(4) 0.0715 0.189(8) Uani D . P 8 2
C434 C 0.3752(9) 0.6329(6) 0.6969(3) 0.0723 0.189(8) Uani D . P 8 2
H221 H -0.2842 1.3967 0.6485 0.0514 1.0000 Uiso R . . . .
H241 H -0.4786 1.3966 0.7432 0.0521 1.0000 Uiso R . . . .
H261 H -0.4466 1.2007 0.6595 0.0454 1.0000 Uiso R . . . .
H281 H -0.2229 1.5755 0.7554 0.0820 0.810(7) Uiso R . P 2 1
H282 H -0.2297 1.5036 0.7811 0.0820 0.810(7) Uiso R . P 2 1
H283 H -0.2122 1.5038 0.7151 0.0820 0.810(7) Uiso R . P 2 1
H291 H -0.3416 1.5812 0.6724 0.0984 0.810(7) Uiso R . P 2 1
H292 H -0.4248 1.5129 0.6436 0.0984 0.810(7) Uiso R . P 2 1
H293 H -0.3325 1.5096 0.6310 0.0984 0.810(7) Uiso R . P 2 1
H301 H -0.3678 1.5817 0.7773 0.0884 0.810(7) Uiso R . P 2 1
H302 H -0.4514 1.5134 0.7498 0.0884 0.810(7) Uiso R . P 2 1
H303 H -0.3764 1.5099 0.8033 0.0884 0.810(7) Uiso R . P 2 1
H321 H -0.6440 1.2685 0.7778 0.0688 1.0000 Uiso R . . . .
H322 H -0.6161 1.3304 0.7419 0.0688 1.0000 Uiso R . . . .
H323 H -0.5515 1.3277 0.8018 0.0688 1.0000 Uiso R . . . .
H331 H -0.5730 1.1684 0.7784 0.0636 1.0000 Uiso R . . . .
H332 H -0.4787 1.2252 0.8013 0.0636 1.0000 Uiso R . . . .
H333 H -0.4997 1.1620 0.7417 0.0636 1.0000 Uiso R . . . .
H341 H -0.6759 1.1725 0.6802 0.0609 1.0000 Uiso R . . . .
H342 H -0.6455 1.2331 0.6437 0.0609 1.0000 Uiso R . . . .
H343 H -0.6024 1.1674 0.6435 0.0609 1.0000 Uiso R . . . .
H421 H -0.4637 1.2673 0.5426 0.0546 1.0000 Uiso R . . . .
H441 H -0.5285 1.0989 0.3896 0.0698 1.0000 Uiso R . . . .
H461 H -0.3120 1.1247 0.5253 0.0556 1.0000 Uiso R . . . .
H481 H -0.6916 1.2429 0.4704 0.0800 0.699(13) Uiso R . P 3 1
H482 H -0.6037 1.2641 0.5214 0.0800 0.699(13) Uiso R . P 3 1
H483 H -0.6626 1.1815 0.5000 0.0800 0.699(13) Uiso R . P 3 1
H491 H -0.7035 1.1698 0.3657 0.1229 0.699(13) Uiso R . P 3 1
H492 H -0.6747 1.1073 0.3939 0.1229 0.699(13) Uiso R . P 3 1
H493 H -0.6231 1.1437 0.3491 0.1229 0.699(13) Uiso R . P 3 1
H501 H -0.6106 1.2997 0.4000 0.0933 0.699(13) Uiso R . P 3 1
H502 H -0.5217 1.3215 0.4500 0.0933 0.699(13) Uiso R . P 3 1
H503 H -0.5290 1.2753 0.3838 0.0933 0.699(13) Uiso R . P 3 1
H521 H -0.4496 0.9501 0.3366 0.1123 0.746(6) Uiso R . P 4 1
H522 H -0.4617 1.0280 0.3307 0.1123 0.746(6) Uiso R . P 4 1
H523 H -0.5218 0.9786 0.3642 0.1123 0.746(6) Uiso R . P 4 1
H531 H -0.2914 1.0073 0.3849 0.1106 0.746(6) Uiso R . P 4 1
H532 H -0.3014 1.0860 0.3797 0.1106 0.746(6) Uiso R . P 4 1
H533 H -0.2606 1.0727 0.4437 0.1106 0.746(6) Uiso R . P 4 1
H541 H -0.3860 0.9282 0.4379 0.0970 0.746(6) Uiso R . P 4 1
H542 H -0.4572 0.9564 0.4670 0.0970 0.746(6) Uiso R . P 4 1
H543 H -0.3564 0.9926 0.4974 0.0970 0.746(6) Uiso R . P 4 1
H621 H -0.2809 1.2828 0.5009 0.0570 0.303(5) Uiso R . P 5 1
H641 H -0.0295 1.4213 0.5576 0.0694 0.303(5) Uiso R . P 5 1
H661 H -0.1491 1.3284 0.6816 0.0612 0.303(5) Uiso R . P 5 1
H681 H -0.2432 1.3286 0.3675 0.1091 0.303(5) Uiso R . P 5 1
H682 H -0.2933 1.3234 0.4209 0.1091 0.303(5) Uiso R . P 5 1
H683 H -0.2395 1.2668 0.4046 0.1091 0.303(5) Uiso R . P 5 1
H691 H -0.0804 1.3711 0.3901 0.1057 0.303(5) Uiso R . P 5 1
H692 H -0.0246 1.3934 0.4584 0.1057 0.303(5) Uiso R . P 5 1
H693 H -0.0744 1.3099 0.4276 0.1057 0.303(5) Uiso R . P 5 1
H701 H -0.1652 1.4603 0.4154 0.1093 0.303(5) Uiso R . P 5 1
H702 H -0.2142 1.4568 0.4695 0.1093 0.303(5) Uiso R . P 5 1
H703 H -0.1106 1.4838 0.4840 0.1093 0.303(5) Uiso R . P 5 1
H721 H 0.0615 1.5364 0.7274 0.0710 0.303(5) Uiso R . P 5 1
H722 H -0.0420 1.5152 0.7085 0.0710 0.303(5) Uiso R . P 5 1
H723 H 0.0135 1.5286 0.6589 0.0710 0.303(5) Uiso R . P 5 1
H731 H 0.1416 1.4464 0.6935 0.0722 0.303(5) Uiso R . P 5 1
H732 H 0.0946 1.4375 0.6245 0.0722 0.303(5) Uiso R . P 5 1
H733 H 0.0901 1.3673 0.6524 0.0722 0.303(5) Uiso R . P 5 1
H741 H 0.0540 1.4259 0.7719 0.0664 0.303(5) Uiso R . P 5 1
H742 H -0.0496 1.4033 0.7536 0.0664 0.303(5) Uiso R . P 5 1
H743 H 0.0014 1.3465 0.7319 0.0664 0.303(5) Uiso R . P 5 1
H821 H 0.3209 0.7488 1.0669 0.0370 1.0000 Uiso R . . . .
H841 H 0.0688 0.6252 1.0529 0.0434 1.0000 Uiso R . . . .
H861 H 0.1339 0.7058 0.9067 0.0423 1.0000 Uiso R . . . .
H881 H 0.2893 0.7525 1.2218 0.0556 1.0000 Uiso R . . . .
H882 H 0.2253 0.7832 1.1792 0.0556 1.0000 Uiso R . . . .
H883 H 0.3189 0.7840 1.1669 0.0556 1.0000 Uiso R . . . .
H891 H 0.3221 0.6309 1.1794 0.0560 1.0000 Uiso R . . . .
H892 H 0.3508 0.6632 1.1246 0.0560 1.0000 Uiso R . . . .
H893 H 0.2771 0.5877 1.1111 0.0560 1.0000 Uiso R . . . .
H901 H 0.1772 0.6318 1.2031 0.0681 1.0000 Uiso R . . . .
H902 H 0.1096 0.6606 1.1617 0.0681 1.0000 Uiso R . . . .
H903 H 0.1294 0.5860 1.1359 0.0681 1.0000 Uiso R . . . .
H921 H -0.1294 0.5606 0.9404 0.0696 1.0000 Uiso R . . . .
H922 H -0.0758 0.6154 1.0031 0.0696 1.0000 Uiso R . . . .
H923 H -0.0494 0.5430 0.9800 0.0696 1.0000 Uiso R . . . .
H931 H -0.1065 0.6630 0.8872 0.0810 1.0000 Uiso R . . . .
H932 H -0.0496 0.7201 0.9479 0.0810 1.0000 Uiso R . . . .
H933 H -0.0112 0.7107 0.8888 0.0810 1.0000 Uiso R . . . .
H941 H -0.0629 0.5457 0.8501 0.0644 1.0000 Uiso R . . . .
H942 H 0.0201 0.5311 0.8889 0.0644 1.0000 Uiso R . . . .
H943 H 0.0323 0.5942 0.8524 0.0644 1.0000 Uiso R . . . .
H1021 H 0.3453 0.8986 1.0334 0.0430 1.0000 Uiso R . . . .
H1041 H 0.6040 0.9299 1.1140 0.0530 1.0000 Uiso R . . . .
H1061 H 0.4738 0.7488 0.9740 0.0451 1.0000 Uiso R . . . .
H1081 H 0.4007 1.0210 1.1894 0.0730 1.0000 Uiso R . . . .
H1082 H 0.4200 0.9438 1.1871 0.0730 1.0000 Uiso R . . . .
H1083 H 0.3459 0.9526 1.1357 0.0730 1.0000 Uiso R . . . .
H1091 H 0.4457 1.0950 1.1113 0.0819 1.0000 Uiso R . . . .
H1092 H 0.4912 1.0623 1.0614 0.0819 1.0000 Uiso R . . . .
H1093 H 0.3905 1.0272 1.0573 0.0819 1.0000 Uiso R . . . .
H1101 H 0.5582 1.0815 1.1957 0.0805 1.0000 Uiso R . . . .
H1102 H 0.5775 1.0045 1.1952 0.0805 1.0000 Uiso R . . . .
H1103 H 0.6064 1.0499 1.1472 0.0805 1.0000 Uiso R . . . .
H1121 H 0.7671 0.8486 1.0472 0.0796 0.196(5) Uiso R . P 6 1
H1122 H 0.7289 0.9091 1.0802 0.0796 0.196(5) Uiso R . P 6 1
H1123 H 0.7042 0.8837 1.0081 0.0796 0.196(5) Uiso R . P 6 1
H1131 H 0.6697 0.7232 0.9933 0.0863 0.196(5) Uiso R . P 6 1
H1132 H 0.5688 0.7020 0.9932 0.0863 0.196(5) Uiso R . P 6 1
H1133 H 0.6055 0.7566 0.9535 0.0863 0.196(5) Uiso R . P 6 1
H1141 H 0.7062 0.7598 1.1070 0.0761 0.196(5) Uiso R . P 6 1
H1142 H 0.6673 0.8191 1.1409 0.0761 0.196(5) Uiso R . P 6 1
H1143 H 0.6058 0.7392 1.1085 0.0761 0.196(5) Uiso R . P 6 1
H1221 H 0.2959 0.6264 0.9500 0.0472 1.0000 Uiso R . . . .
H1241 H 0.3949 0.5647 0.8009 0.0602 1.0000 Uiso R . . . .
H1261 H 0.3653 0.7727 0.8429 0.0461 1.0000 Uiso R . . . .
H1281 H 0.2245 0.4234 0.9024 0.0888 0.743(5) Uiso R . P 7 1
H1282 H 0.2124 0.5030 0.9208 0.0888 0.743(5) Uiso R . P 7 1
H1283 H 0.1971 0.4645 0.8511 0.0888 0.743(5) Uiso R . P 7 1
H1291 H 0.3762 0.4666 0.9683 0.0992 0.743(5) Uiso R . P 7 1
H1292 H 0.3659 0.5466 0.9875 0.0992 0.743(5) Uiso R . P 7 1
H1293 H 0.4465 0.5352 0.9603 0.0992 0.743(5) Uiso R . P 7 1
H1301 H 0.3522 0.4061 0.8594 0.1026 0.743(5) Uiso R . P 7 1
H1302 H 0.4221 0.4739 0.8498 0.1026 0.743(5) Uiso R . P 7 1
H1303 H 0.3264 0.4468 0.8074 0.1026 0.743(5) Uiso R . P 7 1
H1321 H 0.3907 0.7469 0.6878 0.0793 0.811(8) Uiso R . P 8 1
H1322 H 0.3652 0.7778 0.7489 0.0793 0.811(8) Uiso R . P 8 1
H1323 H 0.3066 0.7020 0.7054 0.0793 0.811(8) Uiso R . P 8 1
H1331 H 0.5403 0.7554 0.7461 0.1123 0.811(8) Uiso R . P 8 1
H1332 H 0.5168 0.7865 0.8080 0.1123 0.811(8) Uiso R . P 8 1
H1333 H 0.5535 0.7169 0.8016 0.1123 0.811(8) Uiso R . P 8 1
H1341 H 0.4472 0.6363 0.6782 0.0747 0.811(8) Uiso R . P 8 1
H1342 H 0.4591 0.5960 0.7326 0.0747 0.811(8) Uiso R . P 8 1
H1343 H 0.3640 0.5898 0.6957 0.0747 0.811(8) Uiso R . P 8 1
H1441 H 0.1787 1.1842 0.5583 0.0501 0.416(3) Uiso R . P 1 1
H1451 H 0.1865 1.1005 0.4695 0.0580 0.416(3) Uiso R . P 1 1
H1471 H 0.1615 0.9722 0.4092 0.0569 0.416(3) Uiso R . P 1 1
H1481 H 0.1063 0.8433 0.3993 0.0826 0.416(3) Uiso R . P 1 1
H1501 H 0.0356 0.7399 0.4430 0.0680 0.416(3) Uiso R . P 1 1
H1511 H -0.0298 0.6963 0.5207 0.0769 0.416(3) Uiso R . P 1 1
H1561 H 0.1780 1.2467 0.6476 0.0536 0.416(3) Uiso R . P 1 1
H1571 H 0.1749 1.3173 0.7418 0.0677 0.416(3) Uiso R . P 1 1
H1591 H 0.0482 1.1271 0.7872 0.0602 0.416(3) Uiso R . P 1 1
H1601 H 0.0507 1.0589 0.6920 0.0526 0.416(3) Uiso R . P 1 1
H1621 H -0.0859 0.8812 0.6488 0.0716 0.416(3) Uiso R . P 1 1
H1631 H -0.1641 0.8477 0.7212 0.0789 0.416(3) Uiso R . P 1 1
H1651 H -0.1333 0.6391 0.6792 0.0992 0.416(3) Uiso R . P 1 1
H1661 H -0.0594 0.6736 0.6047 0.0915 0.416(3) Uiso R . P 1 1
H1681 H 0.1245 1.2755 0.9196 0.0888 0.416(3) Uiso R . P 1 1
H1682 H 0.1203 1.1978 0.8802 0.0888 0.416(3) Uiso R . P 1 1
H1691 H -0.0251 1.2528 0.8951 0.0785 0.416(3) Uiso R . P 1 1
H1692 H -0.0367 1.1879 0.8384 0.0785 0.416(3) Uiso R . P 1 1
H1701 H 0.0189 1.1783 0.9603 0.0799 0.416(3) Uiso R . P 1 1
H1702 H -0.0029 1.1126 0.9024 0.0799 0.416(3) Uiso R . P 1 1
H1711 H -0.1322 1.1702 0.9478 0.0918 0.416(3) Uiso R . P 1 1
H1712 H -0.1542 1.1049 0.8896 0.0918 0.416(3) Uiso R . P 1 1
H1721 H -0.1181 1.0899 1.0139 0.1220 0.416(3) Uiso R . P 1 1
H1722 H -0.0562 1.0585 0.9766 0.1220 0.416(3) Uiso R . P 1 1
H1731 H -0.2370 0.9970 0.9541 0.1427 0.416(3) Uiso R . P 1 1
H1732 H -0.2120 1.0198 0.8949 0.1427 0.416(3) Uiso R . P 1 1
H1741 H -0.1209 0.9330 0.9619 0.1351 0.416(3) Uiso R . P 1 1
H1742 H -0.0849 0.9632 0.9084 0.1351 0.416(3) Uiso R . P 1 1
H1751 H -0.2481 0.8525 0.8981 0.0946 0.416(3) Uiso R . P 1 1
H1752 H -0.2352 0.8974 0.8469 0.0946 0.416(3) Uiso R . P 1 1
H1761 H -0.1485 0.7925 0.8706 0.0835 0.416(3) Uiso R . P 1 1
H1762 H -0.1175 0.8458 0.8283 0.0835 0.416(3) Uiso R . P 1 1
H1771 H -0.2869 0.7399 0.8005 0.0932 0.416(3) Uiso R . P 1 1
H1772 H -0.2639 0.7977 0.7602 0.0932 0.416(3) Uiso R . P 1 1
H2011 H 0.1096 0.9570 0.6609 0.1324 1.0000 Uiso R . . . .
H2021 H 0.2433 1.0095 0.7764 0.1176 1.0000 Uiso R . . . .
H2022 H 0.2026 1.0650 0.7455 0.1176 1.0000 Uiso R . . . .
H2023 H 0.2658 1.0269 0.7149 0.1176 1.0000 Uiso R . . . .
H2441 H 0.1771 1.2044 0.5763 0.0776 0.584(3) Uiso R . P 1 2
H2451 H 0.1899 1.1316 0.4837 0.0782 0.584(3) Uiso R . P 1 2
H2471 H 0.1704 1.0091 0.4152 0.1016 0.584(3) Uiso R . P 1 2
H2481 H 0.1175 0.8785 0.3950 0.1019 0.584(3) Uiso R . P 1 2
H2501 H 0.0421 0.7660 0.4273 0.0888 0.584(3) Uiso R . P 1 2
H2511 H -0.0363 0.7100 0.4956 0.0804 0.584(3) Uiso R . P 1 2
H2561 H 0.2165 1.2457 0.6768 0.0737 0.584(3) Uiso R . P 1 2
H2571 H 0.2131 1.3111 0.7726 0.0817 0.584(3) Uiso R . P 1 2
H2591 H 0.0029 1.1419 0.7778 0.0697 0.584(3) Uiso R . P 1 2
H2601 H 0.0108 1.0769 0.6833 0.0607 0.584(3) Uiso R . P 1 2
H2621 H -0.0242 0.8796 0.6712 0.0833 0.584(3) Uiso R . P 1 2
H2631 H -0.1084 0.8412 0.7404 0.0883 0.584(3) Uiso R . P 1 2
H2651 H -0.2339 0.6449 0.6134 0.0981 0.584(3) Uiso R . P 1 2
H2661 H -0.1466 0.6845 0.5462 0.0906 0.584(3) Uiso R . P 1 2
H2681 H 0.0230 1.2913 0.8915 0.0910 0.584(3) Uiso R . P 1 2
H2682 H -0.0203 1.2278 0.8319 0.0910 0.584(3) Uiso R . P 1 2
H2691 H 0.0869 1.2157 0.9402 0.0984 0.584(3) Uiso R . P 1 2
H2692 H 0.0613 1.1541 0.8791 0.0984 0.584(3) Uiso R . P 1 2
H2701 H -0.0607 1.1958 0.9432 0.0913 0.584(3) Uiso R . P 1 2
H2702 H -0.0882 1.1367 0.8805 0.0913 0.584(3) Uiso R . P 1 2
H2711 H -0.0044 1.1141 0.9934 0.1140 0.584(3) Uiso R . P 1 2
H2712 H -0.0252 1.0560 0.9306 0.1140 0.584(3) Uiso R . P 1 2
H2721 H -0.1536 1.0883 0.9973 0.1227 0.584(3) Uiso R . P 1 2
H2722 H -0.1839 1.0690 0.9252 0.1227 0.584(3) Uiso R . P 1 2
H2731 H -0.1696 0.9618 0.9871 0.1307 0.584(3) Uiso R . P 1 2
H2732 H -0.0820 0.9777 0.9636 0.1307 0.584(3) Uiso R . P 1 2
H2741 H -0.2580 0.9454 0.8853 0.1134 0.584(3) Uiso R . P 1 2
H2742 H -0.1743 0.9791 0.8617 0.1134 0.584(3) Uiso R . P 1 2
H2751 H -0.2014 0.8446 0.8991 0.0946 0.584(3) Uiso R . P 1 2
H2752 H -0.1192 0.8779 0.8737 0.0946 0.584(3) Uiso R . P 1 2
H2761 H -0.2926 0.8152 0.8015 0.1075 0.584(3) Uiso R . P 1 2
H2762 H -0.2147 0.8552 0.7753 0.1075 0.584(3) Uiso R . P 1 2
H2771 H -0.2311 0.7204 0.8154 0.0998 0.584(3) Uiso R . P 1 2
H2772 H -0.1415 0.7641 0.8038 0.0998 0.584(3) Uiso R . P 1 2
H3281 H -0.2320 1.5767 0.7134 0.0831 0.190(7) Uiso R . P 2 2
H3282 H -0.2122 1.5040 0.7277 0.0831 0.190(7) Uiso R . P 2 2
H3283 H -0.2520 1.5063 0.6598 0.0831 0.190(7) Uiso R . P 2 2
H3291 H -0.3869 1.5830 0.6932 0.0758 0.190(7) Uiso R . P 2 2
H3292 H -0.4668 1.5143 0.6883 0.0758 0.190(7) Uiso R . P 2 2
H3293 H -0.4090 1.5127 0.6392 0.0758 0.190(7) Uiso R . P 2 2
H3301 H -0.3121 1.5788 0.7973 0.0878 0.190(7) Uiso R . P 2 2
H3302 H -0.3912 1.5099 0.7938 0.0878 0.190(7) Uiso R . P 2 2
H3303 H -0.2936 1.5061 0.8126 0.0878 0.190(7) Uiso R . P 2 2
H3481 H -0.6633 1.2782 0.4727 0.0964 0.301(13) Uiso R . P 3 2
H3482 H -0.5639 1.3046 0.5085 0.0964 0.301(13) Uiso R . P 3 2
H3483 H -0.6279 1.2340 0.5190 0.0964 0.301(13) Uiso R . P 3 2
H3491 H -0.7216 1.1621 0.3910 0.0826 0.301(13) Uiso R . P 3 2
H3492 H -0.6870 1.1163 0.4362 0.0826 0.301(13) Uiso R . P 3 2
H3493 H -0.6588 1.1143 0.3731 0.0826 0.301(13) Uiso R . P 3 2
H3501 H -0.6209 1.2724 0.3728 0.0916 0.301(13) Uiso R . P 3 2
H3502 H -0.5208 1.2988 0.4072 0.0916 0.301(13) Uiso R . P 3 2
H3503 H -0.5567 1.2261 0.3547 0.0916 0.301(13) Uiso R . P 3 2
H3521 H -0.3853 0.9874 0.3297 0.1057 0.254(6) Uiso R . P 4 2
H3522 H -0.4548 1.0331 0.3281 0.1057 0.254(6) Uiso R . P 4 2
H3523 H -0.3534 1.0743 0.3497 0.1057 0.254(6) Uiso R . P 4 2
H3531 H -0.2925 0.9834 0.4280 0.0988 0.254(6) Uiso R . P 4 2
H3532 H -0.2593 1.0702 0.4494 0.0988 0.254(6) Uiso R . P 4 2
H3533 H -0.3063 1.0233 0.4907 0.0988 0.254(6) Uiso R . P 4 2
H3541 H -0.4509 0.9151 0.3997 0.1103 0.254(6) Uiso R . P 4 2
H3542 H -0.5213 0.9599 0.3990 0.1103 0.254(6) Uiso R . P 4 2
H3543 H -0.4669 0.9542 0.4620 0.1103 0.254(6) Uiso R . P 4 2
H3621 H -0.2963 1.3193 0.5149 0.0581 0.697(5) Uiso R . P 5 2
H3641 H -0.0423 1.4508 0.5807 0.0689 0.697(5) Uiso R . P 5 2
H3661 H -0.1454 1.2985 0.6737 0.0460 0.697(5) Uiso R . P 5 2
H3681 H -0.2735 1.4266 0.4092 0.1039 0.697(5) Uiso R . P 5 2
H3682 H -0.3128 1.4110 0.4659 0.1039 0.697(5) Uiso R . P 5 2
H3683 H -0.2836 1.3491 0.4262 0.1039 0.697(5) Uiso R . P 5 2
H3691 H -0.1146 1.4407 0.4118 0.0983 0.697(5) Uiso R . P 5 2
H3692 H -0.0511 1.4345 0.4707 0.0983 0.697(5) Uiso R . P 5 2
H3693 H -0.1225 1.3635 0.4288 0.0983 0.697(5) Uiso R . P 5 2
H3701 H -0.1615 1.5383 0.4751 0.1021 0.697(5) Uiso R . P 5 2
H3702 H -0.1992 1.5242 0.5327 0.1021 0.697(5) Uiso R . P 5 2
H3703 H -0.0986 1.5334 0.5349 0.1021 0.697(5) Uiso R . P 5 2
H3721 H 0.0805 1.5084 0.7409 0.0972 0.697(5) Uiso R . P 5 2
H3722 H -0.0220 1.4961 0.7305 0.0972 0.697(5) Uiso R . P 5 2
H3723 H 0.0264 1.5171 0.6790 0.0972 0.697(5) Uiso R . P 5 2
H3731 H 0.1424 1.4185 0.6834 0.0781 0.697(5) Uiso R . P 5 2
H3732 H 0.0892 1.4260 0.6206 0.0781 0.697(5) Uiso R . P 5 2
H3733 H 0.0794 1.3475 0.6356 0.0781 0.697(5) Uiso R . P 5 2
H3741 H 0.0659 1.3849 0.7647 0.0868 0.697(5) Uiso R . P 5 2
H3742 H -0.0368 1.3709 0.7547 0.0868 0.697(5) Uiso R . P 5 2
H3743 H 0.0019 1.3134 0.7181 0.0868 0.697(5) Uiso R . P 5 2
H4121 H 0.7631 0.8372 1.1001 0.1060 0.804(5) Uiso R . P 6 2
H4122 H 0.6962 0.8579 1.1382 0.1060 0.804(5) Uiso R . P 6 2
H4123 H 0.7273 0.9055 1.0921 0.1060 0.804(5) Uiso R . P 6 2
H4131 H 0.7142 0.7845 0.9879 0.0842 0.804(5) Uiso R . P 6 2
H4132 H 0.6776 0.8519 0.9783 0.0842 0.804(5) Uiso R . P 6 2
H4133 H 0.6157 0.7706 0.9533 0.0842 0.804(5) Uiso R . P 6 2
H4141 H 0.6648 0.7088 1.0601 0.0791 0.804(5) Uiso R . P 6 2
H4142 H 0.5965 0.7277 1.0976 0.0791 0.804(5) Uiso R . P 6 2
H4143 H 0.5657 0.6940 1.0264 0.0791 0.804(5) Uiso R . P 6 2
H4281 H 0.2786 0.4565 0.9585 0.1049 0.257(5) Uiso R . P 7 2
H4282 H 0.3237 0.5419 0.9834 0.1049 0.257(5) Uiso R . P 7 2
H4283 H 0.2297 0.5137 0.9385 0.1049 0.257(5) Uiso R . P 7 2
H4291 H 0.4125 0.4427 0.9224 0.0988 0.257(5) Uiso R . P 7 2
H4292 H 0.4593 0.5280 0.9466 0.0988 0.257(5) Uiso R . P 7 2
H4293 H 0.4486 0.4899 0.8773 0.0988 0.257(5) Uiso R . P 7 2
H4301 H 0.2652 0.3970 0.8498 0.0910 0.257(5) Uiso R . P 7 2
H4302 H 0.2161 0.4533 0.8282 0.0910 0.257(5) Uiso R . P 7 2
H4303 H 0.2994 0.4435 0.8039 0.0910 0.257(5) Uiso R . P 7 2
H4321 H 0.4347 0.7798 0.7136 0.0817 0.189(8) Uiso R . P 8 2
H4322 H 0.4397 0.8047 0.7843 0.0817 0.189(8) Uiso R . P 8 2
H4323 H 0.3483 0.7629 0.7385 0.0817 0.189(8) Uiso R . P 8 2
H4331 H 0.5449 0.7111 0.7353 0.0861 0.189(8) Uiso R . P 8 2
H4332 H 0.5514 0.7351 0.8063 0.0861 0.189(8) Uiso R . P 8 2
H4333 H 0.5312 0.6509 0.7746 0.0861 0.189(8) Uiso R . P 8 2
H4341 H 0.3998 0.6471 0.6636 0.0866 0.189(8) Uiso R . P 8 2
H4342 H 0.3130 0.6284 0.6878 0.0866 0.189(8) Uiso R . P 8 2
H4343 H 0.3842 0.5861 0.7020 0.0866 0.189(8) Uiso R . P 8 2

loop_
_atom_site_aniso_label
_atom_site_aniso_U_11
_atom_site_aniso_U_22
_atom_site_aniso_U_33
_atom_site_aniso_U_23
_atom_site_aniso_U_13
_atom_site_aniso_U_12
C1 0.0348(16) 0.0493(17) 0.0290(14) 0.0137(12) 0.0055(11) 0.0113(14)
C2 0.0375(16) 0.0495(17) 0.0287(14) 0.0109(12) 0.0110(11) 0.0143(14)
C3 0.0405(16) 0.0530(18) 0.0297(14) 0.0092(13) 0.0152(12) 0.0204(15)
C4 0.0475(19) 0.0541(19) 0.0352(15) 0.0111(14) 0.0173(13) 0.0218(16)
C5 0.0502(19) 0.0533(18) 0.0359(16) 0.0139(14) 0.0179(14) 0.0272(16)
C6 0.0479(19) 0.0541(19) 0.0422(17) 0.0146(14) 0.0184(14) 0.0264(16)
C7 0.054(2) 0.0504(18) 0.0434(17) 0.0166(14) 0.0244(15) 0.0249(17)
C8 0.055(2) 0.0449(17) 0.0466(18) 0.0175(14) 0.0201(15) 0.0242(16)
C9 0.057(2) 0.0445(17) 0.0427(17) 0.0143(14) 0.0196(15) 0.0219(16)
C10 0.055(2) 0.0434(17) 0.0368(16) 0.0143(13) 0.0141(14) 0.0203(15)
C11 0.056(2) 0.0401(16) 0.0322(15) 0.0076(12) 0.0145(14) 0.0197(15)
C12 0.0516(19) 0.0354(14) 0.0283(14) 0.0090(11) 0.0083(12) 0.0153(14)
C13 0.0484(17) 0.0376(14) 0.0222(12) 0.0053(11) 0.0088(11) 0.0157(13)
C14 0.0394(15) 0.0318(13) 0.0242(12) 0.0078(10) 0.0049(11) 0.0119(12)
C21 0.0352(16) 0.0446(16) 0.0315(14) 0.0104(12) 0.0040(11) 0.0120(13)
C22 0.0344(16) 0.0459(17) 0.0492(18) 0.0208(14) 0.0046(13) 0.0081(14)
C23 0.0458(18) 0.0381(15) 0.065(2) 0.0159(14) 0.0002(15) 0.0183(14)
C24 0.0346(16) 0.0432(17) 0.0494(18) 0.0066(14) 0.0053(13) 0.0135(14)
C25 0.0366(16) 0.0483(17) 0.0340(15) 0.0046(13) 0.0060(12) 0.0133(14)
C26 0.0397(16) 0.0393(15) 0.0324(14) 0.0063(12) 0.0081(12) 0.0105(13)
C27 0.0564(18) 0.0404(14) 0.091(2) 0.0202(15) 0.0052(17) 0.0207(14)
C28 0.054(3) 0.043(2) 0.107(4) 0.009(2) 0.000(3) 0.013(2)
C29 0.087(4) 0.056(3) 0.101(4) 0.037(3) -0.002(3) 0.017(3)
C30 0.073(3) 0.047(2) 0.108(4) 0.012(3) 0.020(3) 0.017(2)
C31 0.0363(17) 0.0531(19) 0.0435(17) 0.0021(14) 0.0117(14) 0.0096(15)
C32 0.049(2) 0.072(3) 0.052(2) -0.0046(18) 0.0178(17) 0.016(2)
C33 0.0425(19) 0.061(2) 0.0488(19) 0.0129(17) 0.0152(15) 0.0040(17)
C34 0.0370(17) 0.066(2) 0.0405(17) -0.0020(16) 0.0097(14) 0.0090(17)
C41 0.0324(16) 0.0543(18) 0.0348(15) 0.0154(13) 0.0104(12) 0.0075(14)
C42 0.0413(18) 0.057(2) 0.0381(16) 0.0176(15) 0.0067(13) 0.0111(16)
C43 0.0419(18) 0.082(2) 0.0439(17) 0.0242(17) 0.0047(14) 0.0176(17)
C44 0.043(2) 0.094(3) 0.0319(16) 0.0086(18) 0.0046(14) 0.011(2)
C45 0.0509(19) 0.083(2) 0.0367(16) 0.0055(16) 0.0141(14) 0.0144(18)
C46 0.0374(17) 0.069(2) 0.0332(15) 0.0080(15) 0.0085(13) 0.0185(16)
C47 0.0494(17) 0.099(2) 0.0585(18) 0.0301(17) 0.0029(14) 0.0273(17)
C48 0.030(3) 0.098(4) 0.070(3) 0.041(3) 0.010(2) 0.018(3)
C49 0.073(4) 0.123(5) 0.091(4) 0.004(4) -0.019(3) 0.038(4)
C50 0.068(3) 0.114(4) 0.067(4) 0.049(3) 0.020(3) 0.035(3)
C51 0.082(2) 0.093(2) 0.0498(18) -0.0084(17) 0.0178(17) 0.020(2)
C52 0.088(4) 0.101(4) 0.060(3) -0.015(3) -0.005(3) 0.031(3)
C53 0.082(3) 0.116(4) 0.057(3) -0.024(3) 0.016(3) 0.022(3)
C54 0.098(4) 0.088(4) 0.057(3) -0.006(3) 0.007(3) 0.037(3)
C61 0.033(5) 0.071(5) 0.031(4) 0.022(4) 0.021(4) 0.011(4)
C62 0.042(4) 0.071(5) 0.028(4) 0.022(4) 0.015(3) 0.009(4)
C63 0.056(4) 0.076(5) 0.035(4) 0.028(3) 0.014(3) 0.003(4)
C64 0.055(5) 0.080(5) 0.038(4) 0.024(4) 0.016(4) -0.001(4)
C65 0.047(4) 0.083(5) 0.037(4) 0.021(4) 0.019(3) -0.001(4)
C66 0.039(5) 0.077(5) 0.034(5) 0.018(4) 0.020(4) 0.008(4)
C67 0.081(5) 0.097(5) 0.047(4) 0.033(4) 0.006(4) 0.003(5)
C68 0.096(7) 0.110(7) 0.050(5) 0.028(5) 0.003(5) -0.005(6)
C69 0.084(6) 0.110(7) 0.056(6) 0.029(6) 0.003(5) 0.011(6)
C70 0.093(7) 0.103(7) 0.069(6) 0.036(6) -0.001(6) 0.013(6)
C71 0.046(4) 0.092(5) 0.038(4) 0.014(4) 0.020(3) 0.002(4)
C72 0.044(5) 0.094(6) 0.042(5) 0.016(5) 0.019(4) 0.007(5)
C73 0.049(6) 0.096(7) 0.040(5) 0.012(5) 0.020(5) 0.003(6)
C74 0.045(6) 0.088(7) 0.039(5) 0.012(5) 0.019(4) 0.002(5)
C81 0.0391(16) 0.0265(12) 0.0277(13) 0.0029(10) 0.0037(11) 0.0099(11)
C82 0.0344(15) 0.0294(13) 0.0280(13) 0.0029(10) 0.0034(11) 0.0085(11)
C83 0.0329(15) 0.0301(13) 0.0285(13) 0.0027(10) 0.0027(11) 0.0072(11)
C84 0.0343(15) 0.0320(13) 0.0362(15) 0.0041(11) 0.0058(12) 0.0082(12)
C85 0.0339(15) 0.0353(14) 0.0327(14) 0.0005(11) -0.0013(11) 0.0111(12)
C86 0.0432(17) 0.0350(14) 0.0278(13) 0.0025(11) 0.0008(12) 0.0137(13)
C87 0.0433(17) 0.0436(16) 0.0279(14) 0.0107(12) 0.0074(12) 0.0092(14)
C88 0.056(2) 0.0500(18) 0.0269(14) 0.0041(13) 0.0087(13) 0.0118(16)
C89 0.052(2) 0.0504(18) 0.0366(16) 0.0177(14) 0.0008(14) 0.0147(16)
C90 0.052(2) 0.076(3) 0.0435(19) 0.0266(18) 0.0148(16) 0.010(2)
C91 0.0377(17) 0.0446(18) 0.0472(18) -0.0018(14) -0.0063(14) 0.0109(14)
C92 0.0323(17) 0.073(3) 0.057(2) -0.0012(19) -0.0015(15) 0.0094(18)
C93 0.050(2) 0.057(2) 0.083(3) 0.001(2) -0.020(2) 0.0210(19)
C94 0.050(2) 0.055(2) 0.0413(18) -0.0042(15) -0.0033(15) 0.0020(17)
C101 0.0445(17) 0.0344(14) 0.0267(13) 0.0081(11) 0.0113(12) 0.0101(13)
C102 0.0468(18) 0.0296(13) 0.0323(14) 0.0085(11) 0.0124(12) 0.0080(13)
C103 0.0533(19) 0.0306(14) 0.0277(13) 0.0078(11) 0.0104(12) 0.0030(13)
C104 0.0436(18) 0.0466(17) 0.0318(15) 0.0087(13) 0.0047(13) -0.0009(15)
C105 0.0462(17) 0.0547(18) 0.0344(14) 0.0153(13) 0.0113(12) 0.0156(14)
C106 0.0455(18) 0.0370(15) 0.0288(14) 0.0083(11) 0.0079(12) 0.0105(13)
C107 0.066(2) 0.0351(16) 0.0333(15) 0.0019(12) 0.0090(15) 0.0047(15)
C108 0.078(3) 0.052(2) 0.0418(19) -0.0037(16) 0.0162(18) 0.010(2)
C109 0.121(4) 0.0326(17) 0.050(2) 0.0070(15) 0.015(2) 0.012(2)
C110 0.071(3) 0.045(2) 0.056(2) -0.0093(17) 0.010(2) -0.0038(19)
C111 0.0519(17) 0.081(2) 0.0488(16) 0.0151(15) 0.0088(14) 0.0275(16)
C112 0.052(5) 0.089(6) 0.056(5) 0.010(5) 0.014(5) 0.027(4)
C113 0.065(5) 0.089(6) 0.059(5) 0.007(5) 0.004(5) 0.028(5)
C114 0.057(5) 0.082(6) 0.056(5) 0.017(4) 0.007(5) 0.030(5)
C121 0.0390(16) 0.0337(14) 0.0280(13) 0.0023(11) 0.0043(11) 0.0113(12)
C122 0.0470(18) 0.0348(15) 0.0310(14) 0.0050(11) 0.0062(12) 0.0123(13)
C123 0.070(2) 0.0316(14) 0.0510(18) 0.0010(13) 0.0120(16) 0.0172(15)
C124 0.059(2) 0.0409(17) 0.0487(19) -0.0053(14) 0.0136(16) 0.0196(16)
C125 0.0557(19) 0.0566(19) 0.0377(15) 0.0062(13) 0.0170(14) 0.0214(16)
C126 0.0426(17) 0.0365(15) 0.0319(14) 0.0057(11) 0.0078(12) 0.0098(13)
C127 0.100(2) 0.0352(14) 0.071(2) 0.0049(14) 0.0076(19) 0.0198(16)
C128 0.098(4) 0.039(2) 0.080(4) 0.003(2) 0.011(3) 0.012(3)
C129 0.119(4) 0.036(2) 0.084(3) 0.012(2) -0.013(3) 0.029(3)
C130 0.122(4) 0.038(2) 0.092(4) 0.004(2) 0.029(3) 0.028(3)
C131 0.076(2) 0.075(2) 0.0403(15) 0.0051(14) 0.0255(15) 0.0210(17)
C132 0.100(4) 0.070(3) 0.044(2) 0.015(2) 0.033(2) 0.031(3)
C133 0.091(4) 0.116(4) 0.055(3) -0.004(3) 0.031(3) -0.002(3)
C134 0.090(3) 0.078(3) 0.034(2) 0.0107(19) 0.020(2) 0.042(3)
C141 0.036(5) 0.067(4) 0.039(4) 0.006(3) 0.012(3) 0.021(3)
N142 0.027(4) 0.062(4) 0.040(4) 0.011(3) 0.011(3) 0.023(3)
C143 0.028(3) 0.059(4) 0.042(3) 0.013(3) 0.017(3) 0.020(3)
C144 0.041(4) 0.060(4) 0.033(4) 0.000(3) 0.021(3) 0.019(3)
C145 0.047(4) 0.069(5) 0.031(4) -0.006(3) 0.018(3) 0.019(4)
C146 0.044(4) 0.067(4) 0.034(4) -0.005(3) 0.013(3) 0.018(4)
C147 0.030(6) 0.065(6) 0.032(5) -0.010(4) 0.018(4) -0.007(5)
C148 0.075(9) 0.064(6) 0.057(7) -0.016(5) 0.035(6) 0.013(6)
C149 0.040(4) 0.056(4) 0.053(4) -0.006(3) 0.014(3) 0.015(3)
C150 0.055(5) 0.051(4) 0.063(5) -0.010(4) 0.017(4) 0.013(4)
C151 0.062(5) 0.056(4) 0.067(5) -0.010(4) 0.018(4) 0.011(4)
C152 0.056(4) 0.051(4) 0.070(5) -0.009(4) 0.015(3) 0.010(3)
N153 0.043(4) 0.047(3) 0.049(4) -0.008(3) 0.012(3) 0.015(3)
C154 0.037(4) 0.058(4) 0.043(4) -0.003(3) 0.006(4) 0.019(3)
C155 0.035(4) 0.046(4) 0.048(4) 0.013(3) 0.017(3) 0.009(3)
C156 0.035(4) 0.045(4) 0.048(4) 0.020(3) 0.008(3) 0.004(3)
C157 0.043(4) 0.049(4) 0.059(4) 0.001(3) 0.001(4) -0.007(4)
C158 0.061(4) 0.042(4) 0.064(3) -0.010(3) 0.006(3) 0.006(4)
C159 0.068(5) 0.034(3) 0.054(4) 0.000(3) 0.029(4) 0.011(4)
C160 0.056(4) 0.034(3) 0.055(4) 0.003(3) 0.032(3) 0.010(3)
C161 0.046(4) 0.048(4) 0.092(5) 0.000(4) 0.022(3) 0.012(3)
C162 0.034(4) 0.048(4) 0.089(5) 0.004(4) 0.007(3) 0.010(3)
C163 0.044(4) 0.050(4) 0.103(5) 0.014(4) 0.020(4) 0.012(4)
C164 0.062(4) 0.050(4) 0.115(5) 0.019(4) 0.040(4) 0.008(4)
C165 0.072(5) 0.047(4) 0.120(6) 0.006(4) 0.039(4) 0.000(4)
C166 0.061(4) 0.049(4) 0.111(5) -0.001(4) 0.036(4) 0.006(4)
O167 0.0684(17) 0.0638(17) 0.075(2) -0.0303(17) 0.0062(16) 0.0142(14)
C168 0.062(3) 0.079(4) 0.064(3) -0.029(3) 0.005(3) 0.034(3)
C169 0.063(4) 0.085(5) 0.048(4) -0.008(3) 0.005(3) 0.042(4)
C170 0.080(4) 0.097(5) 0.050(4) 0.001(3) 0.012(4) 0.050(4)
C171 0.092(5) 0.116(5) 0.054(4) 0.004(4) 0.033(4) 0.064(4)
C172 0.111(6) 0.136(5) 0.080(5) 0.028(4) 0.043(4) 0.051(4)
C173 0.117(6) 0.142(5) 0.107(6) 0.015(4) 0.048(5) 0.043(4)
C174 0.084(5) 0.146(5) 0.111(5) 0.009(4) 0.053(4) 0.031(4)
C175 0.056(3) 0.116(3) 0.086(3) 0.047(2) 0.059(3) 0.029(3)
C176 0.057(4) 0.084(4) 0.091(4) 0.060(3) 0.053(3) 0.029(3)
C177 0.062(4) 0.062(4) 0.127(5) 0.039(3) 0.059(4) 0.015(4)
O178 0.074(4) 0.060(4) 0.132(5) 0.029(3) 0.056(4) 0.015(3)
O201 0.097(3) 0.123(3) 0.054(2) 0.004(2) -0.0066(19) -0.017(2)
C202 0.143(6) 0.101(4) 0.052(3) 0.028(3) 0.025(3) 0.038(4)
C241 0.022(3) 0.095(4) 0.030(3) -0.001(3) 0.009(2) 0.000(3)
N242 0.031(3) 0.076(4) 0.032(3) 0.003(3) 0.010(2) -0.004(3)
C243 0.030(3) 0.076(4) 0.048(3) 0.014(3) 0.007(2) -0.001(3)
C244 0.036(3) 0.094(5) 0.058(4) 0.022(3) 0.006(3) 0.003(3)
C245 0.029(3) 0.105(5) 0.054(4) 0.023(4) 0.013(3) 0.003(3)
C246 0.021(3) 0.105(5) 0.042(3) 0.014(3) 0.006(2) 0.001(3)
C247 0.032(4) 0.169(10) 0.048(5) 0.015(5) 0.019(4) 0.012(6)
C248 0.020(4) 0.165(10) 0.036(4) -0.021(5) 0.013(3) 0.000(5)
C249 0.028(3) 0.109(5) 0.047(3) -0.016(3) 0.014(3) 0.011(3)
C250 0.049(4) 0.109(5) 0.052(3) -0.022(4) 0.014(3) 0.022(4)
C251 0.047(3) 0.091(5) 0.053(4) -0.020(3) 0.004(3) 0.026(3)
C252 0.034(3) 0.072(3) 0.046(3) -0.017(3) -0.003(2) 0.023(2)
N253 0.024(3) 0.077(4) 0.035(3) -0.012(3) 0.000(2) 0.011(3)
C254 0.023(3) 0.099(4) 0.036(3) -0.013(3) 0.006(2) 0.006(3)
C255 0.029(3) 0.052(3) 0.058(3) 0.009(3) -0.003(2) 0.002(3)
C256 0.027(3) 0.051(3) 0.088(4) -0.001(3) 0.005(3) 0.001(3)
C257 0.030(3) 0.047(3) 0.097(4) -0.019(3) 0.006(3) -0.002(3)
C258 0.049(3) 0.047(3) 0.077(3) -0.023(3) 0.004(3) 0.015(3)
C259 0.054(3) 0.044(3) 0.064(3) -0.009(3) -0.001(3) 0.015(3)
C260 0.043(3) 0.042(3) 0.051(3) 0.004(2) -0.001(3) 0.001(3)
C261 0.042(3) 0.053(3) 0.068(3) -0.018(3) 0.004(3) 0.012(2)
C262 0.053(4) 0.056(4) 0.078(4) -0.026(3) 0.023(3) -0.018(3)
C263 0.058(4) 0.054(4) 0.092(4) -0.008(3) 0.028(3) -0.018(3)
C264 0.049(3) 0.050(3) 0.099(4) 0.023(3) 0.012(3) 0.006(3)
C265 0.072(4) 0.049(3) 0.097(4) 0.006(3) -0.003(3) -0.008(3)
C266 0.072(4) 0.049(3) 0.082(4) -0.013(3) -0.001(3) -0.002(3)
O267 0.0684(17) 0.0638(17) 0.075(2) -0.0303(17) 0.0062(16) 0.0142(14)
C268 0.077(3) 0.069(3) 0.069(3) -0.022(2) 0.009(3) 0.023(3)
C269 0.089(4) 0.087(4) 0.056(3) -0.019(2) 0.007(3) 0.039(3)
C270 0.093(4) 0.092(4) 0.057(4) -0.011(3) 0.016(4) 0.051(4)
C271 0.087(4) 0.124(4) 0.082(4) 0.018(3) 0.021(4) 0.050(3)
C272 0.068(4) 0.143(4) 0.087(4) 0.026(4) -0.011(3) 0.029(4)
C273 0.057(4) 0.141(4) 0.116(4) 0.008(4) -0.002(4) 0.035(4)
C274 0.064(4) 0.128(4) 0.097(4) 0.023(3) 0.023(3) 0.039(4)
C275 0.056(3) 0.116(3) 0.086(3) 0.047(2) 0.059(3) 0.029(3)
C276 0.068(4) 0.104(4) 0.105(3) 0.040(3) 0.040(3) 0.027(3)
C277 0.063(4) 0.089(4) 0.103(3) 0.051(3) 0.027(4) 0.015(3)
O278 0.050(3) 0.068(3) 0.107(3) 0.047(2) 0.007(3) 0.000(2)
C328 0.061(5) 0.040(5) 0.096(6) 0.020(5) 0.004(5) 0.021(5)
C329 0.061(5) 0.040(5) 0.092(6) 0.028(5) -0.002(5) 0.012(5)
C330 0.068(6) 0.048(5) 0.092(5) 0.013(5) 0.003(5) 0.010(5)
C348 0.057(5) 0.107(6) 0.070(5) 0.021(5) 0.002(4) 0.029(5)
C349 0.045(4) 0.099(5) 0.064(5) 0.029(5) 0.011(4) 0.028(4)
C350 0.061(5) 0.100(6) 0.065(5) 0.032(4) 0.011(4) 0.028(5)
C352 0.087(6) 0.100(6) 0.051(4) -0.015(5) 0.024(5) 0.012(5)
C353 0.085(5) 0.094(6) 0.059(5) -0.002(5) 0.026(5) 0.027(5)
C354 0.096(6) 0.100(5) 0.064(5) -0.012(5) 0.020(5) 0.008(5)
C361 0.038(3) 0.060(3) 0.035(2) 0.014(2) 0.003(2) 0.006(2)
C362 0.041(2) 0.068(3) 0.030(2) 0.014(2) 0.0072(18) 0.004(2)
C363 0.056(2) 0.073(3) 0.031(2) 0.0171(19) 0.0146(18) 0.003(2)
C364 0.047(3) 0.082(3) 0.035(2) 0.011(2) 0.0137(19) 0.001(2)
C365 0.043(3) 0.074(3) 0.032(2) 0.012(2) 0.006(2) 0.002(2)
C366 0.036(3) 0.052(2) 0.026(2) 0.0095(18) 0.0054(19) 0.014(2)
C367 0.088(3) 0.075(3) 0.044(2) 0.026(2) 0.017(2) 0.003(3)
C368 0.105(4) 0.082(4) 0.054(3) 0.040(3) -0.004(3) -0.004(3)
C369 0.114(5) 0.078(4) 0.049(3) 0.028(3) 0.034(3) 0.010(3)
C370 0.099(4) 0.079(4) 0.065(3) 0.017(3) 0.001(3) 0.010(4)
C371 0.038(2) 0.093(3) 0.037(2) 0.011(2) 0.0023(19) 0.001(2)
C372 0.062(4) 0.105(4) 0.052(3) 0.002(3) -0.007(3) 0.011(4)
C373 0.038(3) 0.098(5) 0.041(3) 0.004(3) 0.005(2) -0.009(3)
C374 0.035(3) 0.118(5) 0.049(3) 0.025(3) -0.004(2) -0.001(3)
C412 0.060(3) 0.114(4) 0.079(3) -0.005(3) -0.010(3) 0.029(3)
C413 0.053(3) 0.111(4) 0.061(3) 0.029(3) 0.025(2) 0.034(3)
C414 0.064(3) 0.087(3) 0.059(3) 0.027(2) 0.008(2) 0.035(3)
C428 0.120(6) 0.055(5) 0.078(5) 0.002(5) 0.015(4) 0.004(5)
C429 0.112(5) 0.048(5) 0.081(6) 0.004(5) -0.009(5) 0.022(5)
C430 0.104(6) 0.036(4) 0.070(5) 0.008(4) 0.006(5) 0.010(5)
C432 0.083(6) 0.075(5) 0.043(5) 0.009(5) 0.022(5) 0.010(5)
C433 0.080(4) 0.077(6) 0.053(5) -0.009(5) 0.028(5) 0.019(5)
C434 0.084(6) 0.082(6) 0.045(5) 0.002(5) 0.026(5) 0.013(6)

loop_
_atom_type_symbol
_atom_type_scat_dispersion_real
_atom_type_scat_dispersion_imag
_atom_type_scat_Cromer_Mann_a1
_atom_type_scat_Cromer_Mann_b1
_atom_type_scat_Cromer_Mann_a2
_atom_type_scat_Cromer_Mann_b2
_atom_type_scat_Cromer_Mann_a3
_atom_type_scat_Cromer_Mann_b3
_atom_type_scat_Cromer_Mann_a4
_atom_type_scat_Cromer_Mann_b4
_atom_type_scat_Cromer_Mann_c
_atom_type_scat_source
C 0.0020 0.0020 2.3100 20.8439 1.0200 10.2075 1.5886 0.5687 0.8650 51.6512 0.2156
;
 International Tables Vol C 4.2.6.8 and 6.1.1.4 and 
 D. T. Cromer, J. Appl. Cryst. (1983), 16, 433.
;
H 0.0000 0.0000 0.4930 10.5109 0.3229 26.1257 0.1402 3.1424 0.0408 57.7998 0.0030
;
 International Tables Vol C 4.2.6.8 and 6.1.1.4 and 
 D. T. Cromer, J. Appl. Cryst. (1983), 16, 433.
;
N 0.0040 0.0030 12.2126 0.0057 3.1322 9.8933 2.0125 28.9975 1.1663 0.5826 -11.5290
;
 International Tables Vol C 4.2.6.8 and 6.1.1.4 and 
 D. T. Cromer, J. Appl. Cryst. (1983), 16, 433.
;
O 0.0070 0.0060 3.0485 13.2771 2.2868 5.7011 1.5463 0.3239 0.8670 32.9089 0.2508
;
 International Tables Vol C 4.2.6.8 and 6.1.1.4 and 
 D. T. Cromer, J. Appl. Cryst. (1983), 16, 433.
;
Cl 0.1250 0.1500 11.4604 0.0104 7.1964 1.1662 6.2556 18.5194 1.6455 47.7784 -9.5574
;
 International Tables Vol C 4.2.6.8 and 6.1.1.4 and 
 D. T. Cromer, J. Appl. Cryst. (1983), 16, 433.
;

loop_
_geom_angle_atom_site_label_1
_geom_angle_atom_site_label_2
_geom_angle_atom_site_label_3
_geom_angle
_geom_angle_publ_flag
C2 C1 C21 107.6(2) yes
C2 C1 C41 109.0(3) yes
C21 C1 C41 110.8(2) yes
C2 C1 C61 107.4(4) yes
C21 C1 C61 112.2(4) yes
C41 C1 C61 109.8(5) yes
C2 C1 C21 107.6(2) yes
C2 C1 C41 109.0(3) yes
C21 C1 C41 110.8(2) yes
C2 C1 C361 110.2(3) yes
C21 C1 C361 107.9(3) yes
C41 C1 C361 111.2(3) yes
C1 C2 C3 179.0(3) yes
C2 C3 C4 175.2(4) yes
C3 C4 C5 173.5(4) yes
C4 C5 C6 172.4(4) yes
C5 C6 C7 172.0(4) yes
C6 C7 C8 176.2(4) yes
C7 C8 C9 177.1(4) yes
C8 C9 C10 177.1(4) yes
C9 C10 C11 176.0(4) yes
C10 C11 C12 175.5(4) yes
C11 C12 C13 171.9(4) yes
C12 C13 C14 171.0(3) yes
C13 C14 C81 106.3(2) yes
C13 C14 C101 108.8(2) yes
C81 C14 C101 111.9(2) yes
C13 C14 C121 110.7(2) yes
C81 C14 C121 109.0(2) yes
C101 C14 C121 109.9(2) yes
C1 C21 C22 122.4(3) yes
C1 C21 C26 118.7(3) yes
C22 C21 C26 118.9(3) yes
C21 C22 C23 120.9(3) yes
C21 C22 H221 119.5 no
C23 C22 H221 119.6 no
C22 C23 C24 118.1(3) yes
C22 C23 C27 118.9(2) yes
C24 C23 C27 123.0(2) yes
C23 C24 C25 122.6(3) yes
C23 C24 H241 118.6 no
C25 C24 H241 118.8 no
C24 C25 C26 118.0(3) yes
C24 C25 C31 122.9(3) yes
C26 C25 C31 119.1(3) yes
C25 C26 C21 121.5(3) yes
C25 C26 H261 119.2 no
C21 C26 H261 119.3 no
C23 C27 C28 110.43(5) yes
C23 C27 C29 110.46(5) yes
C28 C27 C29 108.51(5) yes
C23 C27 C30 110.49(5) yes
C28 C27 C30 108.42(5) yes
C29 C27 C30 108.46(5) yes
C23 C27 C328 110.47(5) yes
C23 C27 C329 110.45(5) yes
C328 C27 C329 108.45(5) yes
C23 C27 C330 110.48(5) yes
C328 C27 C330 108.46(5) yes
C329 C27 C330 108.47(5) yes
C27 C28 H281 109.4 no
C27 C28 H282 108.9 no
H281 C28 H282 109.5 no
C27 C28 H283 110.1 no
H281 C28 H283 109.5 no
H282 C28 H283 109.5 no
C27 C29 H291 109.6 no
C27 C29 H292 109.9 no
H291 C29 H292 109.5 no
C27 C29 H293 108.9 no
H291 C29 H293 109.5 no
H292 C29 H293 109.5 no
C27 C30 H301 109.8 no
C27 C30 H302 108.7 no
H301 C30 H302 109.5 no
C27 C30 H303 109.9 no
H301 C30 H303 109.5 no
H302 C30 H303 109.5 no
C25 C31 C32 112.1(3) yes
C25 C31 C33 110.3(3) yes
C32 C31 C33 107.3(3) yes
C25 C31 C34 108.9(3) yes
C32 C31 C34 108.3(3) yes
C33 C31 C34 110.0(3) yes
C31 C32 H321 109.8 no
C31 C32 H322 109.2 no
H321 C32 H322 109.5 no
C31 C32 H323 109.4 no
H321 C32 H323 109.5 no
H322 C32 H323 109.5 no
C31 C33 H331 109.4 no
C31 C33 H332 109.4 no
H331 C33 H332 109.5 no
C31 C33 H333 109.5 no
H331 C33 H333 109.5 no
H332 C33 H333 109.5 no
C31 C34 H341 109.6 no
C31 C34 H342 109.5 no
H341 C34 H342 109.5 no
C31 C34 H343 109.3 no
H341 C34 H343 109.5 no
H342 C34 H343 109.5 no
C1 C41 C42 121.9(3) yes
C1 C41 C46 118.9(3) yes
C42 C41 C46 119.1(3) yes
C41 C42 C43 120.9(3) yes
C41 C42 H421 119.5 no
C43 C42 H421 119.6 no
C42 C43 C44 118.3(3) yes
C42 C43 C47 119.9(3) yes
C44 C43 C47 121.8(3) yes
C43 C44 C45 122.8(3) yes
C43 C44 H441 118.7 no
C45 C44 H441 118.5 no
C44 C45 C46 116.9(3) yes
C44 C45 C51 124.9(3) yes
C46 C45 C51 118.2(3) yes
C45 C46 C41 122.0(3) yes
C45 C46 H461 119.1 no
C41 C46 H461 119.0 no
C43 C47 C48 110.49(5) yes
C43 C47 C49 110.51(5) yes
C48 C47 C49 108.46(5) yes
C43 C47 C50 110.39(5) yes
C48 C47 C50 108.45(5) yes
C49 C47 C50 108.47(5) yes
C43 C47 C348 110.48(5) yes
C43 C47 C349 110.45(5) yes
C348 C47 C349 108.45(5) yes
C43 C47 C350 110.47(5) yes
C348 C47 C350 108.47(5) yes
C349 C47 C350 108.45(5) yes
C47 C48 H481 109.5 no
C47 C48 H482 109.4 no
H481 C48 H482 109.5 no
C47 C48 H483 109.5 no
H481 C48 H483 109.5 no
H482 C48 H483 109.5 no
C47 C49 H491 109.5 no
C47 C49 H492 109.4 no
H491 C49 H492 109.5 no
C47 C49 H493 109.4 no
H491 C49 H493 109.5 no
H492 C49 H493 109.5 no
C47 C50 H501 109.7 no
C47 C50 H502 109.4 no
H501 C50 H502 109.5 no
C47 C50 H503 109.3 no
H501 C50 H503 109.5 no
H502 C50 H503 109.5 no
C45 C51 C52 110.55(5) yes
C45 C51 C53 110.41(5) yes
C52 C51 C53 108.48(5) yes
C45 C51 C54 110.45(5) yes
C52 C51 C54 108.49(5) yes
C53 C51 C54 108.39(5) yes
C45 C51 C352 110.42(5) yes
C45 C51 C353 110.53(5) yes
C352 C51 C353 108.47(5) yes
C45 C51 C354 110.43(5) yes
C352 C51 C354 108.44(5) yes
C353 C51 C354 108.48(5) yes
C51 C52 H521 109.8 no
C51 C52 H522 109.5 no
H521 C52 H522 109.5 no
C51 C52 H523 109.2 no
H521 C52 H523 109.5 no
H522 C52 H523 109.5 no
C51 C53 H531 109.4 no
C51 C53 H532 109.4 no
H531 C53 H532 109.5 no
C51 C53 H533 109.7 no
H531 C53 H533 109.5 no
H532 C53 H533 109.5 no
C51 C54 H541 109.6 no
C51 C54 H542 109.4 no
H541 C54 H542 109.5 no
C51 C54 H543 109.3 no
H541 C54 H543 109.5 no
H542 C54 H543 109.5 no
C1 C61 C62 119.2(7) yes
C1 C61 C66 122.3(7) yes
C62 C61 C66 118.38(5) yes
C61 C62 C63 121.63(5) yes
C61 C62 H621 118.4 no
C63 C62 H621 120.0 no
C62 C63 C64 118.35(5) yes
C62 C63 C67 121.1(5) yes
C64 C63 C67 120.1(5) yes
C63 C64 C65 121.62(5) yes
C63 C64 H641 118.4 no
C65 C64 H641 119.9 no
C64 C65 C66 118.33(5) yes
C64 C65 C71 119.5(6) yes
C66 C65 C71 122.2(6) yes
C61 C66 C65 121.64(5) yes
C61 C66 H661 119.9 no
C65 C66 H661 118.4 no
C63 C67 C68 110.48(5) yes
C63 C67 C69 110.48(5) yes
C68 C67 C69 108.48(5) yes
C63 C67 C70 110.45(5) yes
C68 C67 C70 108.42(5) yes
C69 C67 C70 108.46(5) yes
C67 C68 H681 109.4 no
C67 C68 H682 109.4 no
H681 C68 H682 109.5 no
C67 C68 H683 109.6 no
H681 C68 H683 109.5 no
H682 C68 H683 109.5 no
C67 C69 H691 109.6 no
C67 C69 H692 109.4 no
H691 C69 H692 109.5 no
C67 C69 H693 109.4 no
H691 C69 H693 109.5 no
H692 C69 H693 109.5 no
C67 C70 H701 109.8 no
C67 C70 H702 109.4 no
H701 C70 H702 109.5 no
C67 C70 H703 109.2 no
H701 C70 H703 109.5 no
H702 C70 H703 109.5 no
C65 C71 C72 110.46(5) yes
C65 C71 C73 110.46(5) yes
C72 C71 C73 108.46(5) yes
C65 C71 C74 110.49(5) yes
C72 C71 C74 108.45(5) yes
C73 C71 C74 108.45(5) yes
C71 C72 H721 109.6 no
C71 C72 H722 109.1 no
H721 C72 H722 109.5 no
C71 C72 H723 109.6 no
H721 C72 H723 109.5 no
H722 C72 H723 109.5 no
C71 C73 H731 109.5 no
C71 C73 H732 109.2 no
H731 C73 H732 109.5 no
C71 C73 H733 109.7 no
H731 C73 H733 109.5 no
H732 C73 H733 109.5 no
C71 C74 H741 109.7 no
C71 C74 H742 109.6 no
H741 C74 H742 109.5 no
C71 C74 H743 109.2 no
H741 C74 H743 109.5 no
H742 C74 H743 109.5 no
C14 C81 C82 121.7(3) yes
C14 C81 C86 119.0(2) yes
C82 C81 C86 119.1(3) yes
C81 C82 C83 121.1(3) yes
C81 C82 H821 119.6 no
C83 C82 H821 119.2 no
C82 C83 C84 118.3(3) yes
C82 C83 C87 118.1(3) yes
C84 C83 C87 123.5(3) yes
C83 C84 C85 121.6(3) yes
C83 C84 H841 119.1 no
C85 C84 H841 119.3 no
C84 C85 C86 118.5(3) yes
C84 C85 C91 122.8(3) yes
C86 C85 C91 118.7(3) yes
C81 C86 C85 121.3(3) yes
C81 C86 H861 119.3 no
C85 C86 H861 119.4 no
C83 C87 C88 108.9(2) yes
C83 C87 C89 108.4(2) yes
C88 C87 C89 110.0(3) yes
C83 C87 C90 112.4(3) yes
C88 C87 C90 108.6(3) yes
C89 C87 C90 108.6(3) yes
C87 C88 H881 109.1 no
C87 C88 H882 109.7 no
H881 C88 H882 109.5 no
C87 C88 H883 109.7 no
H881 C88 H883 109.5 no
H882 C88 H883 109.5 no
C87 C89 H891 109.3 no
C87 C89 H892 109.7 no
H891 C89 H892 109.5 no
C87 C89 H893 109.4 no
H891 C89 H893 109.5 no
H892 C89 H893 109.5 no
C87 C90 H901 109.1 no
C87 C90 H902 109.4 no
H901 C90 H902 109.5 no
C87 C90 H903 109.9 no
H901 C90 H903 109.5 no
H902 C90 H903 109.5 no
C85 C91 C92 112.7(3) yes
C85 C91 C93 109.0(3) yes
C92 C91 C93 108.0(3) yes
C85 C91 C94 108.8(3) yes
C92 C91 C94 108.7(3) yes
C93 C91 C94 109.6(3) yes
C91 C92 H921 109.3 no
C91 C92 H922 110.0 no
H921 C92 H922 109.5 no
C91 C92 H923 109.2 no
H921 C92 H923 109.5 no
H922 C92 H923 109.5 no
C91 C93 H931 109.4 no
C91 C93 H932 109.6 no
H931 C93 H932 109.5 no
C91 C93 H933 109.5 no
H931 C93 H933 109.5 no
H932 C93 H933 109.5 no
C91 C94 H941 109.6 no
C91 C94 H942 109.0 no
H941 C94 H942 109.5 no
C91 C94 H943 109.8 no
H941 C94 H943 109.5 no
H942 C94 H943 109.5 no
C14 C101 C102 119.2(3) yes
C14 C101 C106 121.6(3) yes
C102 C101 C106 119.1(3) yes
C101 C102 C103 121.6(3) yes
C101 C102 H1021 119.3 no
C103 C102 H1021 119.1 no
C102 C103 C104 118.0(3) yes
C102 C103 C107 119.2(3) yes
C104 C103 C107 122.9(3) yes
C103 C104 C105 122.3(3) yes
C103 C104 H1041 118.9 no
C105 C104 H1041 118.8 no
C104 C105 C106 117.9(3) yes
C104 C105 C111 124.4(2) yes
C106 C105 C111 117.6(2) yes
C105 C106 C101 121.1(3) yes
C105 C106 H1061 119.1 no
C101 C106 H1061 119.8 no
C103 C107 C108 109.0(3) yes
C103 C107 C109 109.6(3) yes
C108 C107 C109 110.9(4) yes
C103 C107 C110 111.9(3) yes
C108 C107 C110 107.0(3) yes
C109 C107 C110 108.4(3) yes
C107 C108 H1081 109.8 no
C107 C108 H1082 109.2 no
H1081 C108 H1082 109.5 no
C107 C108 H1083 109.4 no
H1081 C108 H1083 109.5 no
H1082 C108 H1083 109.5 no
C107 C109 H1091 109.6 no
C107 C109 H1092 109.2 no
H1091 C109 H1092 109.5 no
C107 C109 H1093 109.5 no
H1091 C109 H1093 109.5 no
H1092 C109 H1093 109.5 no
C107 C110 H1101 110.0 no
C107 C110 H1102 109.2 no
H1101 C110 H1102 109.5 no
C107 C110 H1103 109.1 no
H1101 C110 H1103 109.5 no
H1102 C110 H1103 109.5 no
C105 C111 C112 110.44(5) yes
C105 C111 C113 110.48(5) yes
C112 C111 C113 108.45(5) yes
C105 C111 C114 110.48(5) yes
C112 C111 C114 108.45(5) yes
C113 C111 C114 108.47(5) yes
C105 C111 C412 110.52(5) yes
C105 C111 C413 110.43(5) yes
C412 C111 C413 108.54(5) yes
C105 C111 C414 110.42(5) yes
C412 C111 C414 108.43(5) yes
C413 C111 C414 108.43(5) yes
C111 C112 H1121 109.7 no
C111 C112 H1122 110.6 no
H1121 C112 H1122 109.5 no
C111 C112 H1123 108.1 no
H1121 C112 H1123 109.5 no
H1122 C112 H1123 109.5 no
C111 C113 H1131 109.5 no
C111 C113 H1132 108.2 no
H1131 C113 H1132 109.5 no
C111 C113 H1133 110.7 no
H1131 C113 H1133 109.5 no
H1132 C113 H1133 109.5 no
C111 C114 H1141 109.5 no
C111 C114 H1142 108.1 no
H1141 C114 H1142 109.5 no
C111 C114 H1143 110.7 no
H1141 C114 H1143 109.5 no
H1142 C114 H1143 109.5 no
C14 C121 C122 119.1(3) yes
C14 C121 C126 120.8(3) yes
C122 C121 C126 119.8(3) yes
C121 C122 C123 120.2(3) yes
C121 C122 H1221 119.8 no
C123 C122 H1221 119.9 no
C122 C123 C124 118.3(3) yes
C122 C123 C127 116.6(2) yes
C124 C123 C127 125.1(2) yes
C123 C124 C125 122.6(3) yes
C123 C124 H1241 118.4 no
C125 C124 H1241 119.0 no
C124 C125 C126 117.7(3) yes
C124 C125 C131 122.5(2) yes
C126 C125 C131 119.6(2) yes
C121 C126 C125 121.3(3) yes
C121 C126 H1261 119.5 no
C125 C126 H1261 119.2 no
C123 C127 C128 110.41(5) yes
C123 C127 C129 110.44(5) yes
C128 C127 C129 108.40(5) yes
C123 C127 C130 110.53(5) yes
C128 C127 C130 108.45(5) yes
C129 C127 C130 108.54(5) yes
C123 C127 C428 110.51(5) yes
C123 C127 C429 110.41(5) yes
C428 C127 C429 108.46(5) yes
C123 C127 C430 110.47(5) yes
C428 C127 C430 108.49(5) yes
C429 C127 C430 108.43(5) yes
C127 C128 H1281 109.8 no
C127 C128 H1282 109.5 no
H1281 C128 H1282 109.5 no
C127 C128 H1283 109.2 no
H1281 C128 H1283 109.5 no
H1282 C128 H1283 109.5 no
C127 C129 H1291 109.5 no
C127 C129 H1292 109.3 no
H1291 C129 H1292 109.5 no
C127 C129 H1293 109.6 no
H1291 C129 H1293 109.5 no
H1292 C129 H1293 109.5 no
C127 C130 H1301 109.5 no
C127 C130 H1302 109.4 no
H1301 C130 H1302 109.5 no
C127 C130 H1303 109.5 no
H1301 C130 H1303 109.5 no
H1302 C130 H1303 109.5 no
C125 C131 C132 110.48(5) yes
C125 C131 C133 110.43(5) yes
C132 C131 C133 108.45(5) yes
C125 C131 C134 110.52(5) yes
C132 C131 C134 108.38(5) yes
C133 C131 C134 108.52(5) yes
C125 C131 C432 110.49(5) yes
C125 C131 C433 110.43(5) yes
C432 C131 C433 108.46(5) yes
C125 C131 C434 110.47(5) yes
C432 C131 C434 108.48(5) yes
C433 C131 C434 108.45(5) yes
C131 C132 H1321 110.0 no
C131 C132 H1322 109.3 no
H1321 C132 H1322 109.5 no
C131 C132 H1323 109.1 no
H1321 C132 H1323 109.5 no
H1322 C132 H1323 109.5 no
C131 C133 H1331 109.8 no
C131 C133 H1332 108.8 no
H1331 C133 H1332 109.5 no
C131 C133 H1333 109.7 no
H1331 C133 H1333 109.5 no
H1332 C133 H1333 109.5 no
C131 C134 H1341 109.0 no
C131 C134 H1342 109.4 no
H1341 C134 H1342 109.5 no
C131 C134 H1343 110.0 no
H1341 C134 H1343 109.5 no
H1342 C134 H1343 109.5 no
N142 C141 C146 122.32(6) yes
N142 C141 C154 118.67(9) yes
C146 C141 C154 119.01(6) yes
C141 N142 C143 119.63(6) yes
N142 C143 C144 122.28(6) yes
N142 C143 C155 113.9(2) yes
C144 C143 C155 123.7(2) yes
C143 C144 C145 116.65(6) yes
C143 C144 H1441 121.5 no
C145 C144 H1441 121.9 no
C144 C145 C146 122.43(6) yes
C144 C145 H1451 118.7 no
C146 C145 H1451 118.8 no
C141 C146 C145 116.64(6) yes
C141 C146 C147 120.99(6) yes
C145 C146 C147 122.37(9) yes
C146 C147 C148 119.93(6) yes
C146 C147 H1471 119.7 no
C148 C147 H1471 120.3 no
C147 C148 C149 119.93(6) yes
C147 C148 H1481 120.1 no
C149 C148 H1481 120.0 no
C148 C149 C150 122.38(10) yes
C148 C149 C154 120.98(6) yes
C150 C149 C154 116.59(6) yes
C149 C150 C151 122.36(6) yes
C149 C150 H1501 118.6 no
C151 C150 H1501 119.0 no
C150 C151 C152 116.63(6) yes
C150 C151 H1511 121.6 no
C152 C151 H1511 121.7 no
C151 C152 N153 122.32(6) yes
C151 C152 C161 120.2(3) yes
N153 C152 C161 117.3(3) yes
C152 N153 C154 119.64(6) yes
C149 C154 C141 119.06(6) yes
C149 C154 N153 122.34(6) yes
C141 C154 N153 118.60(9) yes
C143 C155 C156 121.67(6) yes
C143 C155 C160 121.69(6) yes
C156 C155 C160 116.64(5) yes
C155 C156 C157 122.62(6) yes
C155 C156 H1561 119.0 no
C157 C156 H1561 118.4 no
C156 C157 C158 119.19(6) yes
C156 C157 H1571 120.6 no
C158 C157 H1571 120.2 no
C157 C158 C159 119.84(5) yes
C157 C158 O167 120.04(6) yes
C159 C158 O167 120.11(6) yes
C158 C159 C160 119.10(6) yes
C158 C159 H1591 120.5 no
C160 C159 H1591 120.4 no
C155 C160 C159 122.56(6) yes
C155 C160 H1601 118.8 no
C159 C160 H1601 118.7 no
C152 C161 C162 121.69(6) yes
C152 C161 C166 121.65(6) yes
C162 C161 C166 116.65(5) yes
C161 C162 C163 122.54(6) yes
C161 C162 H1621 118.8 no
C163 C162 H1621 118.6 no
C162 C163 C164 119.08(6) yes
C162 C163 H1631 120.5 no
C164 C163 H1631 120.4 no
C163 C164 C165 119.83(6) yes
C163 C164 O178 120.13(6) yes
C165 C164 O178 120.03(6) yes
C164 C165 C166 119.22(6) yes
C164 C165 H1651 120.2 no
C166 C165 H1651 120.5 no
C161 C166 C165 122.64(6) yes
C161 C166 H1661 118.9 no
C165 C166 H1661 118.5 no
C158 O167 C168 122.6(6) yes
O167 C168 C169 109.63(7) yes
O167 C168 H1681 110.4 no
C169 C168 H1681 108.9 no
O167 C168 H1682 109.5 no
C169 C168 H1682 108.9 no
H1681 C168 H1682 109.5 no
C168 C169 C170 109.81(7) yes
C168 C169 H1691 110.0 no
C170 C169 H1691 108.7 no
C168 C169 H1692 110.4 no
C170 C169 H1692 108.3 no
H1691 C169 H1692 109.5 no
C169 C170 C171 116.33(7) yes
C169 C170 H1701 107.6 no
C171 C170 H1701 107.4 no
C169 C170 H1702 108.4 no
C171 C170 H1702 107.6 no
H1701 C170 H1702 109.5 no
C170 C171 C172 105.61(7) yes
C170 C171 H1711 110.3 no
C172 C171 H1711 110.2 no
C170 C171 H1712 110.0 no
C172 C171 H1712 111.2 no
H1711 C171 H1712 109.5 no
C171 C172 C173 96.63(7) yes
C171 C172 H1721 114.6 no
C173 C172 H1721 113.0 no
C171 C172 H1722 110.6 no
C173 C172 H1722 112.1 no
H1721 C172 H1722 109.5 no
C172 C173 C174 96.76(7) yes
C172 C173 H1731 113.1 no
C174 C173 H1731 114.7 no
C172 C173 H1732 112.0 no
C174 C173 H1732 110.4 no
H1731 C173 H1732 109.5 no
C173 C174 C175 105.57(7) yes
C173 C174 H1741 109.2 no
C175 C174 H1741 107.2 no
C173 C174 H1742 113.1 no
C175 C174 H1742 112.0 no
H1741 C174 H1742 109.5 no
C174 C175 C176 116.43(7) yes
C174 C175 H1751 111.0 no
C176 C175 H1751 110.3 no
C174 C175 H1752 103.9 no
C176 C175 H1752 105.2 no
H1751 C175 H1752 109.5 no
C175 C176 C177 109.82(7) yes
C175 C176 H1761 106.0 no
C177 C176 H1761 110.9 no
C175 C176 H1762 110.0 no
C177 C176 H1762 110.5 no
H1761 C176 H1762 109.5 no
C176 C177 O178 109.61(7) yes
C176 C177 H1771 109.0 no
O178 C177 H1771 109.0 no
C176 C177 H1772 109.7 no
O178 C177 H1772 110.1 no
H1771 C177 H1772 109.5 no
C177 O178 C164 122.1(6) yes
C202 O201 H2011 121.2 no
O201 C202 H2021 109.4 no
O201 C202 H2022 109.4 no
H2021 C202 H2022 109.5 no
O201 C202 H2023 109.7 no
H2021 C202 H2023 109.5 no
H2022 C202 H2023 109.5 no
N242 C241 C246 122.29(6) yes
N242 C241 C254 118.71(9) yes
C246 C241 C254 118.99(6) yes
C241 N242 C243 119.64(6) yes
N242 C243 C244 122.32(6) yes
N242 C243 C255 117.6(2) yes
C244 C243 C255 119.9(2) yes
C243 C244 C245 116.67(6) yes
C243 C244 H2441 121.6 no
C245 C244 H2441 121.8 no
C244 C245 C246 122.41(6) yes
C244 C245 H2451 118.9 no
C246 C245 H2451 118.7 no
C241 C246 C245 116.62(6) yes
C241 C246 C247 121.00(6) yes
C245 C246 C247 122.36(9) yes
C246 C247 C248 119.95(6) yes
C246 C247 H2471 119.8 no
C248 C247 H2471 120.2 no
C247 C248 C249 119.94(6) yes
C247 C248 H2481 120.2 no
C249 C248 H2481 119.9 no
C248 C249 C250 122.36(9) yes
C248 C249 C254 120.98(6) yes
C250 C249 C254 116.64(6) yes
C249 C250 C251 122.43(6) yes
C249 C250 H2501 118.6 no
C251 C250 H2501 118.9 no
C250 C251 C252 116.67(6) yes
C250 C251 H2511 121.7 no
C252 C251 H2511 121.6 no
C251 C252 N253 122.27(6) yes
C251 C252 C261 123.87(19) yes
N253 C252 C261 113.7(2) yes
C252 N253 C254 119.61(6) yes
C249 C254 C241 118.98(6) yes
C249 C254 N253 122.30(6) yes
C241 C254 N253 118.72(9) yes
C243 C255 C256 121.64(6) yes
C243 C255 C260 121.70(6) yes
C256 C255 C260 116.66(5) yes
C255 C256 C257 122.69(6) yes
C255 C256 H2561 119.0 no
C257 C256 H2561 118.3 no
C256 C257 C258 119.28(6) yes
C256 C257 H2571 120.6 no
C258 C257 H2571 120.1 no
C257 C258 C259 119.82(6) yes
C257 C258 O267 119.94(6) yes
C259 C258 O267 120.16(6) yes
C258 C259 C260 119.02(6) yes
C258 C259 H2591 120.6 no
C260 C259 H2591 120.4 no
C255 C260 C259 122.47(6) yes
C255 C260 H2601 118.7 no
C259 C260 H2601 118.8 no
C252 C261 C262 121.64(6) yes
C252 C261 C266 121.71(6) yes
C262 C261 C266 116.63(5) yes
C261 C262 C263 122.64(6) yes
C261 C262 H2621 118.9 no
C263 C262 H2621 118.4 no
C262 C263 C264 119.14(6) yes
C262 C263 H2631 120.5 no
C264 C263 H2631 120.3 no
C263 C264 C265 119.81(5) yes
C263 C264 O278 120.11(6) yes
C265 C264 O278 120.08(6) yes
C264 C265 C266 119.18(6) yes
C264 C265 H2651 120.4 no
C266 C265 H2651 120.4 no
C261 C266 C265 122.59(6) yes
C261 C266 H2661 118.8 no
C265 C266 H2661 118.6 no
C258 O267 C268 118.5(4) yes
O267 C268 C269 109.46(7) yes
O267 C268 H2681 109.8 no
C269 C268 H2681 108.6 no
O267 C268 H2682 110.5 no
C269 C268 H2682 109.0 no
H2681 C268 H2682 109.5 no
C268 C269 C270 110.00(7) yes
C268 C269 H2691 110.2 no
C270 C269 H2691 108.4 no
C268 C269 H2692 110.0 no
C270 C269 H2692 108.8 no
H2691 C269 H2692 109.5 no
C269 C270 C271 116.11(7) yes
C269 C270 H2701 108.4 no
C271 C270 H2701 107.8 no
C269 C270 H2702 107.9 no
C271 C270 H2702 107.0 no
H2701 C270 H2702 109.5 no
C270 C271 C272 105.79(7) yes
C270 C271 H2711 109.8 no
C272 C271 H2711 110.6 no
C270 C271 H2712 110.2 no
C272 C271 H2712 111.0 no
H2711 C271 H2712 109.5 no
C271 C272 C273 96.56(7) yes
C271 C272 H2721 113.5 no
C273 C272 H2721 112.8 no
C271 C272 H2722 111.1 no
C273 C272 H2722 113.0 no
H2721 C272 H2722 109.5 no
C272 C273 C274 96.57(7) yes
C272 C273 H2731 113.6 no
C274 C273 H2731 112.2 no
C272 C273 H2732 112.6 no
C274 C273 H2732 112.0 no
H2731 C273 H2732 109.5 no
C273 C274 C275 105.79(7) yes
C273 C274 H2741 111.1 no
C275 C274 H2741 111.4 no
C273 C274 H2742 110.4 no
C275 C274 H2742 108.6 no
H2741 C274 H2742 109.5 no
C274 C275 C276 116.18(7) yes
C274 C275 H2751 106.0 no
C276 C275 H2751 108.4 no
C274 C275 H2752 108.9 no
C276 C275 H2752 107.8 no
H2751 C275 H2752 109.5 no
C275 C276 C277 109.95(7) yes
C275 C276 H2761 108.4 no
C277 C276 H2761 109.2 no
C275 C276 H2762 108.6 no
C277 C276 H2762 111.1 no
H2761 C276 H2762 109.5 no
C276 C277 O278 109.58(7) yes
C276 C277 H2771 109.8 no
O278 C277 H2771 110.5 no
C276 C277 H2772 108.3 no
O278 C277 H2772 109.2 no
H2771 C277 H2772 109.5 no
C277 O278 C264 119.4(5) yes
C27 C328 H3281 109.4 no
C27 C328 H3282 105.5 no
H3281 C328 H3282 109.5 no
C27 C328 H3283 113.4 no
H3281 C328 H3283 109.5 no
H3282 C328 H3283 109.5 no
C27 C329 H3291 109.7 no
C27 C329 H3292 113.2 no
H3291 C329 H3292 109.5 no
C27 C329 H3293 105.3 no
H3291 C329 H3293 109.5 no
H3292 C329 H3293 109.5 no
C27 C330 H3301 109.7 no
C27 C330 H3302 105.3 no
H3301 C330 H3302 109.5 no
C27 C330 H3303 113.4 no
H3301 C330 H3303 109.5 no
H3302 C330 H3303 109.5 no
C47 C348 H3481 109.6 no
C47 C348 H3482 110.2 no
H3481 C348 H3482 109.5 no
C47 C348 H3483 108.6 no
H3481 C348 H3483 109.5 no
H3482 C348 H3483 109.5 no
C47 C349 H3491 109.5 no
C47 C349 H3492 110.3 no
H3491 C349 H3492 109.5 no
C47 C349 H3493 108.6 no
H3491 C349 H3493 109.5 no
H3492 C349 H3493 109.5 no
C47 C350 H3501 109.7 no
C47 C350 H3502 108.5 no
H3501 C350 H3502 109.5 no
C47 C350 H3503 110.2 no
H3501 C350 H3503 109.5 no
H3502 C350 H3503 109.5 no
C51 C352 H3521 109.6 no
C51 C352 H3522 112.1 no
H3521 C352 H3522 109.5 no
C51 C352 H3523 106.7 no
H3521 C352 H3523 109.5 no
H3522 C352 H3523 109.5 no
C51 C353 H3531 109.4 no
C51 C353 H3532 112.3 no
H3531 C353 H3532 109.5 no
C51 C353 H3533 106.7 no
H3531 C353 H3533 109.5 no
H3532 C353 H3533 109.5 no
C51 C354 H3541 109.8 no
C51 C354 H3542 106.5 no
H3541 C354 H3542 109.5 no
C51 C354 H3543 112.1 no
H3541 C354 H3543 109.5 no
H3542 C354 H3543 109.5 no
C1 C361 C362 120.7(3) yes
C1 C361 C366 120.4(3) yes
C362 C361 C366 118.40(5) yes
C361 C362 C363 121.62(5) yes
C361 C362 H3621 119.2 no
C363 C362 H3621 119.2 no
C362 C363 C364 118.32(5) yes
C362 C363 C367 122.9(2) yes
C364 C363 C367 118.8(2) yes
C363 C364 C365 121.62(5) yes
C363 C364 H3641 119.2 no
C365 C364 H3641 119.2 no
C364 C365 C366 118.34(5) yes
C364 C365 C371 116.9(3) yes
C366 C365 C371 124.4(3) yes
C361 C366 C365 121.65(5) yes
C361 C366 H3661 119.2 no
C365 C366 H3661 119.2 no
C363 C367 C368 110.49(5) yes
C363 C367 C369 110.45(5) yes
C368 C367 C369 108.46(5) yes
C363 C367 C370 110.45(5) yes
C368 C367 C370 108.45(5) yes
C369 C367 C370 108.47(5) yes
C367 C368 H3681 109.5 no
C367 C368 H3682 109.5 no
H3681 C368 H3682 109.5 no
C367 C368 H3683 109.4 no
H3681 C368 H3683 109.5 no
H3682 C368 H3683 109.5 no
C367 C369 H3691 109.8 no
C367 C369 H3692 109.3 no
H3691 C369 H3692 109.5 no
C367 C369 H3693 109.3 no
H3691 C369 H3693 109.5 no
H3692 C369 H3693 109.5 no
C367 C370 H3701 109.5 no
C367 C370 H3702 109.5 no
H3701 C370 H3702 109.5 no
C367 C370 H3703 109.4 no
H3701 C370 H3703 109.5 no
H3702 C370 H3703 109.5 no
C365 C371 C372 110.43(5) yes
C365 C371 C373 110.47(5) yes
C372 C371 C373 108.47(5) yes
C365 C371 C374 110.50(5) yes
C372 C371 C374 108.46(5) yes
C373 C371 C374 108.44(5) yes
C371 C372 H3721 109.4 no
C371 C372 H3722 109.7 no
H3721 C372 H3722 109.5 no
C371 C372 H3723 109.3 no
H3721 C372 H3723 109.5 no
H3722 C372 H3723 109.5 no
C371 C373 H3731 109.8 no
C371 C373 H3732 109.5 no
H3731 C373 H3732 109.5 no
C371 C373 H3733 109.1 no
H3731 C373 H3733 109.5 no
H3732 C373 H3733 109.5 no
C371 C374 H3741 109.6 no
C371 C374 H3742 109.3 no
H3741 C374 H3742 109.5 no
C371 C374 H3743 109.5 no
H3741 C374 H3743 109.5 no
H3742 C374 H3743 109.5 no
C111 C412 H4121 109.7 no
C111 C412 H4122 109.6 no
H4121 C412 H4122 109.5 no
C111 C412 H4123 109.1 no
H4121 C412 H4123 109.5 no
H4122 C412 H4123 109.5 no
C111 C413 H4131 109.7 no
C111 C413 H4132 109.5 no
H4131 C413 H4132 109.5 no
C111 C413 H4133 109.2 no
H4131 C413 H4133 109.5 no
H4132 C413 H4133 109.5 no
C111 C414 H4141 109.4 no
C111 C414 H4142 109.3 no
H4141 C414 H4142 109.5 no
C111 C414 H4143 109.7 no
H4141 C414 H4143 109.5 no
H4142 C414 H4143 109.5 no
C127 C428 H4281 109.7 no
C127 C428 H4282 108.4 no
H4281 C428 H4282 109.5 no
C127 C428 H4283 110.3 no
H4281 C428 H4283 109.5 no
H4282 C428 H4283 109.5 no
C127 C429 H4291 109.4 no
C127 C429 H4292 110.5 no
H4291 C429 H4292 109.5 no
C127 C429 H4293 108.5 no
H4291 C429 H4293 109.5 no
H4292 C429 H4293 109.5 no
C127 C430 H4301 109.7 no
C127 C430 H4302 108.3 no
H4301 C430 H4302 109.5 no
C127 C430 H4303 110.4 no
H4301 C430 H4303 109.5 no
H4302 C430 H4303 109.5 no
C131 C432 H4321 110.2 no
C131 C432 H4322 109.9 no
H4321 C432 H4322 109.5 no
C131 C432 H4323 108.4 no
H4321 C432 H4323 109.5 no
H4322 C432 H4323 109.5 no
C131 C433 H4331 109.5 no
C131 C433 H4332 108.5 no
H4331 C433 H4332 109.5 no
C131 C433 H4333 110.4 no
H4331 C433 H4333 109.5 no
H4332 C433 H4333 109.5 no
C131 C434 H4341 109.2 no
C131 C434 H4342 110.3 no
H4341 C434 H4342 109.5 no
C131 C434 H4343 108.9 no
H4341 C434 H4343 109.5 no
H4342 C434 H4343 109.5 no

loop_
_geom_bond_atom_site_label_1
_geom_bond_atom_site_label_2
_geom_bond_distance
_geom_bond_publ_flag
C1 C2 1.478(4) yes
C1 C21 1.559(4) yes
C1 C41 1.543(4) yes
C1 C61 1.566(9) yes
C1 C2 1.478(4) yes
C1 C21 1.559(4) yes
C1 C41 1.543(4) yes
C1 C361 1.500(5) yes
C2 C3 1.199(4) yes
C3 C4 1.356(4) yes
C4 C5 1.212(5) yes
C5 C6 1.361(4) yes
C6 C7 1.199(5) yes
C7 C8 1.359(5) yes
C8 C9 1.197(5) yes
C9 C10 1.371(5) yes
C10 C11 1.206(5) yes
C11 C12 1.368(4) yes
C12 C13 1.201(4) yes
C13 C14 1.471(4) yes
C14 C81 1.535(4) yes
C14 C101 1.550(4) yes
C14 C121 1.546(4) yes
C21 C22 1.397(5) yes
C21 C26 1.383(5) yes
C22 C23 1.402(5) yes
C22 H221 0.950 no
C23 C24 1.386(5) yes
C23 C27 1.538(3) yes
C24 C25 1.380(5) yes
C24 H241 0.950 no
C25 C26 1.401(4) yes
C25 C31 1.527(5) yes
C26 H261 0.950 no
C27 C28 1.515(4) yes
C27 C29 1.512(4) yes
C27 C30 1.542(4) yes
C27 C328 1.528(6) yes
C27 C329 1.523(6) yes
C27 C330 1.518(6) yes
C28 H281 0.950 no
C28 H282 0.950 no
C28 H283 0.950 no
C29 H291 0.950 no
C29 H292 0.950 no
C29 H293 0.950 no
C30 H301 0.950 no
C30 H302 0.950 no
C30 H303 0.950 no
C31 C32 1.533(5) yes
C31 C33 1.532(5) yes
C31 C34 1.541(5) yes
C32 H321 0.950 no
C32 H322 0.950 no
C32 H323 0.950 no
C33 H331 0.950 no
C33 H332 0.950 no
C33 H333 0.950 no
C34 H341 0.950 no
C34 H342 0.950 no
C34 H343 0.950 no
C41 C42 1.380(5) yes
C41 C46 1.392(5) yes
C42 C43 1.396(5) yes
C42 H421 0.950 no
C43 C44 1.383(5) yes
C43 C47 1.534(3) yes
C44 C45 1.393(5) yes
C44 H441 0.950 no
C45 C46 1.394(5) yes
C45 C51 1.544(3) yes
C46 H461 0.950 no
C47 C48 1.523(4) yes
C47 C49 1.532(5) yes
C47 C50 1.508(5) yes
C47 C348 1.524(6) yes
C47 C349 1.530(6) yes
C47 C350 1.512(6) yes
C48 H481 0.950 no
C48 H482 0.950 no
C48 H483 0.950 no
C49 H491 0.950 no
C49 H492 0.950 no
C49 H493 0.950 no
C50 H501 0.950 no
C50 H502 0.950 no
C50 H503 0.950 no
C51 C52 1.515(4) yes
C51 C53 1.519(5) yes
C51 C54 1.545(5) yes
C51 C352 1.533(6) yes
C51 C353 1.510(6) yes
C51 C354 1.527(6) yes
C52 H521 0.950 no
C52 H522 0.950 no
C52 H523 0.950 no
C53 H531 0.950 no
C53 H532 0.950 no
C53 H533 0.950 no
C54 H541 0.950 no
C54 H542 0.950 no
C54 H543 0.950 no
C61 C62 1.392(5) yes
C61 C66 1.405(5) yes
C62 C63 1.398(5) yes
C62 H621 0.950 no
C63 C64 1.393(5) yes
C63 C67 1.541(5) yes
C64 C65 1.405(5) yes
C64 H641 0.950 no
C65 C66 1.385(5) yes
C65 C71 1.547(5) yes
C66 H661 0.950 no
C67 C68 1.517(6) yes
C67 C69 1.520(6) yes
C67 C70 1.525(6) yes
C68 H681 0.950 no
C68 H682 0.950 no
C68 H683 0.950 no
C69 H691 0.950 no
C69 H692 0.950 no
C69 H693 0.950 no
C70 H701 0.950 no
C70 H702 0.950 no
C70 H703 0.950 no
C71 C72 1.522(6) yes
C71 C73 1.524(6) yes
C71 C74 1.527(5) yes
C72 H721 0.950 no
C72 H722 0.950 no
C72 H723 0.950 no
C73 H731 0.950 no
C73 H732 0.950 no
C73 H733 0.950 no
C74 H741 0.950 no
C74 H742 0.950 no
C74 H743 0.950 no
C81 C82 1.383(4) yes
C81 C86 1.399(4) yes
C82 C83 1.397(4) yes
C82 H821 0.950 no
C83 C84 1.390(4) yes
C83 C87 1.537(4) yes
C84 C85 1.401(4) yes
C84 H841 0.950 no
C85 C86 1.377(5) yes
C85 C91 1.543(4) yes
C86 H861 0.950 no
C87 C88 1.539(4) yes
C87 C89 1.536(5) yes
C87 C90 1.521(5) yes
C88 H881 0.950 no
C88 H882 0.950 no
C88 H883 0.950 no
C89 H891 0.950 no
C89 H892 0.950 no
C89 H893 0.950 no
C90 H901 0.950 no
C90 H902 0.950 no
C90 H903 0.950 no
C91 C92 1.523(6) yes
C91 C93 1.537(5) yes
C91 C94 1.531(5) yes
C92 H921 0.950 no
C92 H922 0.950 no
C92 H923 0.950 no
C93 H931 0.950 no
C93 H932 0.950 no
C93 H933 0.950 no
C94 H941 0.950 no
C94 H942 0.950 no
C94 H943 0.950 no
C101 C102 1.390(4) yes
C101 C106 1.384(4) yes
C102 C103 1.388(4) yes
C102 H1021 0.950 no
C103 C104 1.392(5) yes
C103 C107 1.532(4) yes
C104 C105 1.387(4) yes
C104 H1041 0.950 no
C105 C106 1.405(4) yes
C105 C111 1.530(3) yes
C106 H1061 0.950 no
C107 C108 1.524(5) yes
C107 C109 1.515(5) yes
C107 C110 1.540(5) yes
C108 H1081 0.950 no
C108 H1082 0.950 no
C108 H1083 0.950 no
C109 H1091 0.950 no
C109 H1092 0.950 no
C109 H1093 0.950 no
C110 H1101 0.950 no
C110 H1102 0.950 no
C110 H1103 0.950 no
C111 C112 1.532(6) yes
C111 C113 1.523(6) yes
C111 C114 1.517(6) yes
C111 C412 1.526(4) yes
C111 C413 1.512(4) yes
C111 C414 1.531(4) yes
C112 H1121 0.950 no
C112 H1122 0.950 no
C112 H1123 0.950 no
C113 H1131 0.950 no
C113 H1132 0.950 no
C113 H1133 0.950 no
C114 H1141 0.950 no
C114 H1142 0.950 no
C114 H1143 0.950 no
C121 C122 1.387(4) yes
C121 C126 1.392(4) yes
C122 C123 1.404(4) yes
C122 H1221 0.950 no
C123 C124 1.387(5) yes
C123 C127 1.536(3) yes
C124 C125 1.390(5) yes
C124 H1241 0.950 no
C125 C126 1.390(4) yes
C125 C131 1.539(3) yes
C126 H1261 0.950 no
C127 C128 1.542(5) yes
C127 C129 1.504(4) yes
C127 C130 1.513(4) yes
C127 C428 1.523(6) yes
C127 C429 1.534(6) yes
C127 C430 1.521(6) yes
C128 H1281 0.950 no
C128 H1282 0.950 no
C128 H1283 0.950 no
C129 H1291 0.950 no
C129 H1292 0.950 no
C129 H1293 0.950 no
C130 H1301 0.950 no
C130 H1302 0.950 no
C130 H1303 0.950 no
C131 C132 1.533(4) yes
C131 C133 1.515(5) yes
C131 C134 1.522(4) yes
C131 C432 1.515(6) yes
C131 C433 1.526(6) yes
C131 C434 1.522(6) yes
C132 H1321 0.950 no
C132 H1322 0.950 no
C132 H1323 0.950 no
C133 H1331 0.950 no
C133 H1332 0.950 no
C133 H1333 0.950 no
C134 H1341 0.950 no
C134 H1342 0.950 no
C134 H1343 0.950 no
C141 N142 1.364(5) yes
C141 C146 1.409(3) yes
C141 C154 1.398(4) yes
N142 C143 1.334(5) yes
C143 C144 1.422(5) yes
C143 C155 1.485(5) yes
C144 C145 1.395(5) yes
C144 H1441 0.950 no
C145 C146 1.387(5) yes
C145 H1451 0.950 no
C146 C147 1.401(4) yes
C147 C148 1.377(4) yes
C147 H1471 0.950 no
C148 C149 1.393(4) yes
C148 H1481 0.950 no
C149 C150 1.387(5) yes
C149 C154 1.416(3) yes
C150 C151 1.387(5) yes
C150 H1501 0.950 no
C151 C152 1.419(5) yes
C151 H1511 0.950 no
C152 N153 1.339(5) yes
C152 C161 1.454(6) yes
N153 C154 1.348(5) yes
C155 C156 1.382(5) yes
C155 C160 1.392(5) yes
C156 C157 1.368(5) yes
C156 H1561 0.950 no
C157 C158 1.390(5) yes
C157 H1571 0.950 no
C158 C159 1.390(5) yes
C158 O167 1.376(5) yes
C159 C160 1.365(5) yes
C159 H1591 0.950 no
C160 H1601 0.950 no
C161 C162 1.387(5) yes
C161 C166 1.377(5) yes
C162 C163 1.356(5) yes
C162 H1621 0.950 no
C163 C164 1.393(5) yes
C163 H1631 0.950 no
C164 C165 1.377(5) yes
C164 O178 1.377(5) yes
C165 C166 1.364(5) yes
C165 H1651 0.950 no
C166 H1661 0.950 no
O167 C168 1.421(6) yes
C168 C169 1.528(5) yes
C168 H1681 0.950 no
C168 H1682 0.950 no
C169 C170 1.510(5) yes
C169 H1691 0.950 no
C169 H1692 0.950 no
C170 C171 1.529(5) yes
C170 H1701 0.950 no
C170 H1702 0.950 no
C171 C172 1.588(5) yes
C171 H1711 0.950 no
C171 H1712 0.950 no
C172 C173 1.514(6) yes
C172 H1721 0.950 no
C172 H1722 0.950 no
C173 C174 1.604(5) yes
C173 H1731 0.950 no
C173 H1732 0.950 no
C174 C175 1.554(5) yes
C174 H1741 0.950 no
C174 H1742 0.950 no
C175 C176 1.532(5) yes
C175 H1751 0.950 no
C175 H1752 0.950 no
C176 C177 1.545(5) yes
C176 H1761 0.950 no
C176 H1762 0.950 no
C177 O178 1.420(6) yes
C177 H1771 0.950 no
C177 H1772 0.950 no
O201 C202 1.476(7) yes
O201 H2011 0.950 no
C202 H2021 0.950 no
C202 H2022 0.950 no
C202 H2023 0.950 no
C241 N242 1.357(4) yes
C241 C246 1.412(3) yes
C241 C254 1.404(4) yes
N242 C243 1.333(5) yes
C243 C244 1.422(5) yes
C243 C255 1.455(5) yes
C244 C245 1.389(5) yes
C244 H2441 0.950 no
C245 C246 1.386(5) yes
C245 H2451 0.950 no
C246 C247 1.401(4) yes
C247 C248 1.379(4) yes
C247 H2471 0.950 no
C248 C249 1.398(4) yes
C248 H2481 0.950 no
C249 C250 1.397(5) yes
C249 C254 1.417(3) yes
C250 C251 1.408(5) yes
C250 H2501 0.950 no
C251 C252 1.421(4) yes
C251 H2511 0.950 no
C252 N253 1.353(5) yes
C252 C261 1.495(5) yes
N253 C254 1.371(5) yes
C255 C256 1.391(5) yes
C255 C260 1.381(5) yes
C256 C257 1.362(5) yes
C256 H2561 0.950 no
C257 C258 1.365(5) yes
C257 H2571 0.950 no
C258 C259 1.411(5) yes
C258 O267 1.369(5) yes
C259 C260 1.354(5) yes
C259 H2591 0.950 no
C260 H2601 0.950 no
C261 C262 1.389(5) yes
C261 C266 1.392(5) yes
C262 C263 1.381(5) yes
C262 H2621 0.950 no
C263 C264 1.394(5) yes
C263 H2631 0.950 no
C264 C265 1.392(5) yes
C264 O278 1.409(5) yes
C265 C266 1.380(5) yes
C265 H2651 0.950 no
C266 H2661 0.950 no
O267 C268 1.396(6) yes
C268 C269 1.497(5) yes
C268 H2681 0.950 no
C268 H2682 0.950 no
C269 C270 1.515(5) yes
C269 H2691 0.950 no
C269 H2692 0.950 no
C270 C271 1.532(5) yes
C270 H2701 0.950 no
C270 H2702 0.950 no
C271 C272 1.568(5) yes
C271 H2711 0.950 no
C271 H2712 0.950 no
C272 C273 1.535(5) yes
C272 H2721 0.950 no
C272 H2722 0.950 no
C273 C274 1.582(5) yes
C273 H2731 0.950 no
C273 H2732 0.950 no
C274 C275 1.530(5) yes
C274 H2741 0.950 no
C274 H2742 0.950 no
C275 C276 1.529(5) yes
C275 H2751 0.950 no
C275 H2752 0.950 no
C276 C277 1.521(5) yes
C276 H2761 0.950 no
C276 H2762 0.950 no
C277 O278 1.491(6) yes
C277 H2771 0.950 no
C277 H2772 0.950 no
C328 H3281 0.950 no
C328 H3282 0.950 no
C328 H3283 0.950 no
C329 H3291 0.950 no
C329 H3292 0.950 no
C329 H3293 0.950 no
C330 H3301 0.950 no
C330 H3302 0.950 no
C330 H3303 0.950 no
C348 H3481 0.950 no
C348 H3482 0.950 no
C348 H3483 0.950 no
C349 H3491 0.950 no
C349 H3492 0.950 no
C349 H3493 0.950 no
C350 H3501 0.950 no
C350 H3502 0.950 no
C350 H3503 0.950 no
C352 H3521 0.950 no
C352 H3522 0.950 no
C352 H3523 0.950 no
C353 H3531 0.950 no
C353 H3532 0.950 no
C353 H3533 0.950 no
C354 H3541 0.950 no
C354 H3542 0.950 no
C354 H3543 0.950 no
C361 C362 1.397(4) yes
C361 C366 1.404(4) yes
C362 C363 1.390(4) yes
C362 H3621 0.950 no
C363 C364 1.397(4) yes
C363 C367 1.538(4) yes
C364 C365 1.405(4) yes
C364 H3641 0.950 no
C365 C366 1.381(4) yes
C365 C371 1.540(4) yes
C366 H3661 0.950 no
C367 C368 1.515(5) yes
C367 C369 1.543(5) yes
C367 C370 1.522(5) yes
C368 H3681 0.950 no
C368 H3682 0.950 no
C368 H3683 0.950 no
C369 H3691 0.950 no
C369 H3692 0.950 no
C369 H3693 0.950 no
C370 H3701 0.950 no
C370 H3702 0.950 no
C370 H3703 0.950 no
C371 C372 1.519(5) yes
C371 C373 1.525(5) yes
C371 C374 1.528(5) yes
C372 H3721 0.950 no
C372 H3722 0.950 no
C372 H3723 0.950 no
C373 H3731 0.950 no
C373 H3732 0.950 no
C373 H3733 0.950 no
C374 H3741 0.950 no
C374 H3742 0.950 no
C374 H3743 0.950 no
C412 H4121 0.950 no
C412 H4122 0.950 no
C412 H4123 0.950 no
C413 H4131 0.950 no
C413 H4132 0.950 no
C413 H4133 0.950 no
C414 H4141 0.950 no
C414 H4142 0.950 no
C414 H4143 0.950 no
C428 H4281 0.950 no
C428 H4282 0.950 no
C428 H4283 0.950 no
C429 H4291 0.950 no
C429 H4292 0.950 no
C429 H4293 0.950 no
C430 H4301 0.950 no
C430 H4302 0.950 no
C430 H4303 0.950 no
C432 H4321 0.950 no
C432 H4322 0.950 no
C432 H4323 0.950 no
C433 H4331 0.950 no
C433 H4332 0.950 no
C433 H4333 0.950 no
C434 H4341 0.950 no
C434 H4342 0.950 no
C434 H4343 0.950 no

loop_
_geom_hbond_atom_site_label_D
_geom_hbond_atom_site_label_H
_geom_hbond_atom_site_label_A
_geom_hbond_site_symmetry_A
_geom_hbond_angle_DHA
_geom_hbond_distance_DH
_geom_hbond_distance_HA
_geom_hbond_distance_DA
_geom_hbond_publ_flag
C68 H681 C132 2_576 122.8 0.950 2.413 3.034(9) yes
C69 H693 C151 2_576 137.2 0.950 2.170 2.940(9) yes
C368 H702 C370 . 168.4 1.178 1.299 2.464(9) yes
C370 H703 C369 . 143.5 1.197 1.421 2.487(9) yes
C163 H1631 C276 . 123.83 0.950 2.340 2.975(9) yes
C166 H1661 C69 2_576 146.9 0.950 2.600 3.435(9) yes
C271 H1722 C273 . 127.0 0.931 1.633 2.316(9) yes
C274 H1752 C177 . 147.3 1.177 2.551 3.598(9) yes
C274 H1752 C276 . 146.0 1.177 1.536 2.596(9) yes
C276 H1772 C264 . 120.2 1.018 2.594 3.229(9) yes
O201 H2011 N142 . 144.8 0.950 2.162 2.942(9) yes
O201 H2011 N153 . 137.2 0.950 2.150 2.934(9) yes
O201 H2011 N242 . 141.70 0.950 2.295 3.045(9) yes
O201 H2011 N253 . 145.1 0.950 2.264 3.099(9) yes
C202 H2022 C160 . 137.5 0.950 2.474 3.238(9) yes
C257 H2571 C430 1_565 157.6 0.950 2.537 3.435(9) yes
C259 H2591 C6 . 136.68 0.950 2.585 3.340(9) yes
C262 H2621 O201 . 147.07 0.950 2.569 3.437(9) yes
C263 H2631 C276 . 121.60 0.950 2.589 3.191(9) yes
C173 H2722 C171 . 133.9 1.160 1.356 2.317(9) yes
C173 H2722 C270 . 124.7 1.160 2.478 3.280(9) yes
C176 H2752 C174 . 132.4 1.186 1.673 2.623(9) yes
C276 H2762 C163 . 120.3 0.950 2.380 2.975(9) yes
C328 H3281 O178 1_565 170.2 0.950 2.562 3.502(9) yes
C368 H3681 C434 2_576 123.1 0.950 2.517 3.139(9) yes
C368 H3683 C68 . 129.2 0.950 1.092 1.846(9) yes
C69 H3693 C67 . 140.3 0.736 0.879 1.520(9) yes
C69 H3693 C68 . 147.7 0.736 1.811 2.465(9) yes
C69 H3693 C70 . 129.9 0.736 1.933 2.471(9) yes
C69 H3693 C367 . 133.7 0.736 2.063 2.626(9) yes

loop_
_platon_squeeze_void_nr
_platon_squeeze_void_average_x
_platon_squeeze_void_average_y
_platon_squeeze_void_average_z
_platon_squeeze_void_volume
_platon_squeeze_void_count_electrons
_platon_squeeze_void_content
1 -0.138 0.246 0.255 96 26 ' '
2 0.138 0.754 0.745 96 26 ' '
3 0.317 0.398 0.077 54 3 ' '
4 0.500 0.500 0.500 241 48 ' '
5 0.683 0.602 0.923 54 3 ' '
